data_1566695
loop_
_publ_author_name
'Reinfandt, Niklas'
'Hauser, Adrian'
'M\"unzfeld, Luca'
'Roesky, Peter W.'

_publ_section_title
;
 From a nanoparticular solid-state material to molecular
 organo-f-element-polyarsenides
;
_journal_name_full 'Chemical Science'
_journal_paper_doi 10.1039/D1SC05797A
_journal_year 2022
_chemical_formula_moiety 'C56 H108 As14 Ce2 K O6 Si8, C12 H24 K O6, 4(C7 H8)'
_chemical_formula_sum 'C96 H164 As14 Ce2 K2 O12 Si8'
_chemical_formula_weight 3142.30
_space_group_crystal_system triclinic
_space_group_IT_number 2
_space_group_name_Hall '-P 1'
_space_group_name_H-M_alt 'P -1'
_atom_sites_solution_hydrogens geom
_atom_sites_solution_primary dual
_audit_creation_date 2021-03-26
_audit_creation_method
;
Olex2 1.3
(compiled 2020.11.12 svn.r5f609507 for OlexSys, GUI svn.r6272)
;
_audit_update_record
;
2021-07-06 deposited with the CCDC.	2022-01-24 downloaded from the CCDC.
;
_cell_angle_alpha 72.888(10)
_cell_angle_beta 89.816(11)
_cell_angle_gamma 73.008(10)
_cell_formula_units_Z 1
_cell_length_a 11.2230(14)
_cell_length_b 16.579(2)
_cell_length_c 18.693(3)
_cell_measurement_reflns_used 10555
_cell_measurement_temperature 100
_cell_measurement_theta_max 28.98
_cell_measurement_theta_min 1.41
_cell_volume 3166.0(8)
_computing_cell_refinement
;
X-Area Recipe 1.33.0.0 (STOE, 2015)
;
_computing_data_collection
;
X-Area Pilatus3_SV 1.31.150.0 (STOE, 2018)
;
_computing_data_reduction
;
X-Area Integrate 1.73.1.0 (STOE, 2018)
X-Area LANA 1.73.2.0 (STOE, 2018)
;
_computing_molecular_graphics 'Olex2 1.3 (Dolomanov et al., 2009)'
_computing_publication_material
;
STOE & Cie GmbH, X-Area, software package for collecting single-crystal or
multi-domain crystal data on STOE area-detector diffractometers, for image 
processing, for the correction and scaling of reflection intensities and 
for outlier rejection, version 1.84, Darmstadt 2018
;
_computing_structure_refinement 'SHELXL 2018/3 (Sheldrick, 2015)'
_computing_structure_solution 'SHELXT  (Sheldrick, 2015)'
_diffrn_ambient_temperature 100
_diffrn_detector Pilatus200K
_diffrn_detector_area_resol_mean 5.81
_diffrn_detector_type 'DECTRIS PILATUS 200K'
_diffrn_measured_fraction_theta_full 0.980
_diffrn_measured_fraction_theta_max 0.751
_diffrn_measurement_details
;
 378 frames, detector distance = 40 mm
;
_diffrn_measurement_device 'Eulerian 4-circle diffractometer'
_diffrn_measurement_device_type 'STOE STADIVARI'
_diffrn_measurement_method 'rotation method, \w scans'
_diffrn_radiation_collimation '0.5 mm diameter, monocapillary'
_diffrn_radiation_monochromator 'plane graphite'
_diffrn_radiation_polarisn_norm 0
_diffrn_radiation_probe x-ray
_diffrn_radiation_type 'Mo K\a'
_diffrn_radiation_wavelength 0.71073
_diffrn_reflns_av_R_equivalents 0.0372
_diffrn_reflns_av_unetI/netI 0.0582
_diffrn_reflns_Laue_measured_fraction_full 0.980
_diffrn_reflns_Laue_measured_fraction_max 0.751
_diffrn_reflns_limit_h_max 15
_diffrn_reflns_limit_h_min -16
_diffrn_reflns_limit_k_max 22
_diffrn_reflns_limit_k_min -22
_diffrn_reflns_limit_l_max 27
_diffrn_reflns_limit_l_min -27
_diffrn_reflns_number 28716
_diffrn_reflns_point_group_measured_fraction_full 0.980
_diffrn_reflns_point_group_measured_fraction_max 0.751
_diffrn_reflns_theta_full 25.242
_diffrn_reflns_theta_max 31.642
_diffrn_reflns_theta_min 2.273
_diffrn_source 'Mo Genix 3D HF'
_diffrn_source_current 1.000
_diffrn_source_power 0.050
_diffrn_source_voltage 50
_exptl_absorpt_coefficient_mu 4.531
_exptl_absorpt_correction_T_max 0.6063
_exptl_absorpt_correction_T_min 0.2977
_exptl_absorpt_correction_type multi-scan
_exptl_absorpt_process_details
;
STOE X-Red32, absorption correction by Gaussian integration, analogous to
P. Coppens, "The Evaluation of Absorption and Extinction in Single-Crystal
Structure Analysis", published in: F. R. Ahmed (Editor), "Crystallographic
Computing", Munksgaard, Copenhagen (1970), 255 - 270.
Afterwards scaling of reflection intensities was performed within STOE LANA.
J. Koziskova, F. Hahn, J. Richter, J. Kozisek, "Comparison of different
absorption corrections on the model structure of tetrakis(\m~2~-acetato)-
diaqua-di-copper(II)", Acta Chimica Slovaca, vol. 9, no. 2, 2016, pp. 136 - 140.
;
_exptl_crystal_colour 'clear red'
_exptl_crystal_colour_lustre clear
_exptl_crystal_colour_primary red
_exptl_crystal_density_diffrn 1.648
_exptl_crystal_density_method 'not measured'
_exptl_crystal_description rod
_exptl_crystal_F_000 1564
_exptl_crystal_size_max 0.272
_exptl_crystal_size_mid 0.167
_exptl_crystal_size_min 0.095
_refine_diff_density_max 1.098
_refine_diff_density_min -0.969
_refine_diff_density_rms 0.145
_refine_ls_extinction_method none
_refine_ls_goodness_of_fit_ref 1.022
_refine_ls_hydrogen_treatment constr
_refine_ls_matrix_type full
_refine_ls_number_parameters 869
_refine_ls_number_reflns 16017
_refine_ls_number_restraints 288
_refine_ls_restrained_S_all 1.017
_refine_ls_R_factor_all 0.0759
_refine_ls_R_factor_gt 0.0478
_refine_ls_shift/su_max 0.002
_refine_ls_shift/su_mean 0.000
_refine_ls_structure_factor_coef Fsqd
_refine_ls_weighting_details 'w=1/[\s^2^(Fo^2^)+(0.0604P)^2^+6.6972P] where P=(Fo^2^+2Fc^2^)/3'
_refine_ls_weighting_scheme calc
_refine_ls_wR_factor_gt 0.1138
_refine_ls_wR_factor_ref 0.1279
_reflns_d_resolution_high 0.677
_reflns_d_resolution_low 8.959
_reflns_Friedel_coverage 0.000
_reflns_limit_h_max 15
_reflns_limit_h_min -16
_reflns_limit_k_max 22
_reflns_limit_k_min -22
_reflns_limit_l_max 27
_reflns_limit_l_min -27
_reflns_number_gt 11474
_reflns_number_total 16017
_reflns_threshold_expression 'I > 2\s(I)'
_cod_data_source_file d1sc05797a2.cif
_cod_data_source_block nr133r
_cod_original_cell_volume 3165.8(8)
_cod_database_code 1566695
_shelx_shelxl_version_number 2018/3
_shelx_space_group_comment
;
The symmetry employed for this shelxl refinement is uniquely defined
by the following loop, which should always be used as a source of
symmetry information in preference to the above space-group names.
They are only intended as comments.
;
_shelx_estimated_absorpt_t_max 0.673
_shelx_estimated_absorpt_t_min 0.372
_olex2_refinement_description
;
1. Fixed Uiso
 At 1.2 times of:
  All C(H) groups, All C(H,H) groups
 At 1.5 times of:
  All C(H,H,H) groups
2. Uiso/Uaniso restraints and constraints
C38A \\sim C39A \\sim C40A \\sim C41A \\sim C36A \\sim C37A: within 2A with
sigma of 0.001 and sigma for terminal atoms of 0.002 within 2A
C40B \\sim C41B \\sim C36B \\sim C37B \\sim C38B \\sim C39B: within 2A with
sigma of 0.001 and sigma for terminal atoms of 0.002 within 2A
C32A \\sim C28A \\sim O4A \\sim O2A \\sim O5A \\sim O1A \\sim C31A \\sim C30A
\\sim C34A \\sim C26A \\sim C25A \\sim C29A \\sim C23A \\sim C24A \\sim O3A
\\sim O6A \\sim C33A \\sim C27A: within 2A with sigma of 0.01 and sigma for
terminal atoms of 0.02 within 2A
K1A \\sim O3B \\sim C25B \\sim O2B \\sim C29B \\sim O6B \\sim O1B \\sim O4B
\\sim O5B \\sim C23B \\sim C24B \\sim C28B \\sim C32B \\sim C34B \\sim C33B
\\sim C26B \\sim C31B \\sim C27B \\sim C30B: within 2A with sigma of 0.01 and
sigma for terminal atoms of 0.02 within 2A
3. Others
 Fixed Sof: K1B(0.5) K1A(0.5) C38A(0.5) H38A(0.5) C39A(0.5) H39A(0.5)
 C40A(0.5) H40A(0.5) C41A(0.5) H41A(0.5) C36A(0.5) C37A(0.5) H37A(0.5)
 C40B(0.5) H40B(0.5) C41B(0.5) H41B(0.5) C36B(0.5) C37B(0.5) H37B(0.5)
 C38B(0.5) H38B(0.5) C39B(0.5) H39B(0.5) O3B(0.5) C25B(0.5) H25A(0.5) H25B(0.5)
 O2B(0.5) C32A(0.5) H32C(0.5) H32D(0.5) C28A(0.5) H28C(0.5) H28D(0.5) C29B(0.5)
 H29A(0.5) H29B(0.5) O6B(0.5) O1B(0.5) O4B(0.5) O4A(0.5) O5B(0.5) O2A(0.5)
 O5A(0.5) C23B(0.5) H23A(0.5) H23B(0.5) O1A(0.5) C47A(0.5) H47A(0.5) C48A(0.5)
 H48A(0.5) C43A(0.5) C44A(0.5) H44A(0.5) C45A(0.5) H45A(0.5) C46A(0.5)
 H46A(0.5) C24B(0.5) H24A(0.5) H24B(0.5) O3A(0.5) C28B(0.5) H28A(0.5) H28B(0.5)
 C32B(0.5) H32A(0.5) H32B(0.5) O6A(0.5) C35A(0.5) H35A(0.5) H35B(0.5) H35C(0.5)
 C34B(0.5) H34A(0.5) H34B(0.5) C33B(0.5) H33A(0.5) H33B(0.5) C42A(0.5)
 H42A(0.5) H42B(0.5) H42C(0.5) C42B(0.5) H42D(0.5) H42E(0.5) H42F(0.5)
 C31A(0.5) H31C(0.5) H31D(0.5) C26B(0.5) H26A(0.5) H26B(0.5) C35B(0.5)
 H35D(0.5) H35E(0.5) H35F(0.5) C46B(0.5) H46B(0.5) C45B(0.5) H45B(0.5)
 C44B(0.5) H44B(0.5) C43B(0.5) C48B(0.5) H48B(0.5) C47B(0.5) H47B(0.5)
 C33A(0.5) H33C(0.5) H33D(0.5) C30A(0.5) H30C(0.5) H30D(0.5) C31B(0.5)
 H31A(0.5) H31B(0.5) C34A(0.5) H34C(0.5) H34D(0.5) C27A(0.5) H27C(0.5)
 H27D(0.5) C26A(0.5) H26C(0.5) H26D(0.5) C25A(0.5) H25C(0.5) H25D(0.5)
 C29A(0.5) H29C(0.5) H29D(0.5) C27B(0.5) H27A(0.5) H27B(0.5) C30B(0.5)
 H30A(0.5) H30B(0.5) C23A(0.5) H23C(0.5) H23D(0.5) C24A(0.5) H24C(0.5) H24D(0.5)
4.a Secondary CH2 refined with riding coordinates:
 C25B(H25A,H25B), C32A(H32C,H32D), C28A(H28C,H28D), C29B(H29A,H29B), C23B(H23A,
 H23B), C24B(H24A,H24B), C28B(H28A,H28B), C32B(H32A,H32B), C34B(H34A,H34B),
 C33B(H33A,H33B), C31A(H31C,H31D), C26B(H26A,H26B), C33A(H33C,H33D), C30A(H30C,
 H30D), C31B(H31A,H31B), C34A(H34C,H34D), C27A(H27C,H27D), C26A(H26C,H26D),
 C25A(H25C,H25D), C29A(H29C,H29D), C27B(H27A,H27B), C30B(H30A,H30B), C23A(H23C,
 H23D), C24A(H24C,H24D)
4.b Aromatic/amide H refined with riding coordinates:
 C16(H16), C13(H13), C5(H5), C3(H3), C15(H15), C2(H2), C38A(H38A), C39A(H39A),
 C40A(H40A), C41A(H41A), C37A(H37A), C40B(H40B), C41B(H41B), C37B(H37B),
 C38B(H38B), C39B(H39B), C47A(H47A), C48A(H48A), C44A(H44A), C45A(H45A),
 C46A(H46A), C46B(H46B), C45B(H45B), C44B(H44B), C48B(H48B), C47B(H47B)
4.c Fitted hexagon refined as free rotating group:
 C38A(C39A,C40A,C41A,C36A,C37A), C40B(C41B,C36B,C37B,C38B,C39B), C47A(C48A,
 C43A,C44A,C45A,C46A), C46B(C45B,C44B,C43B,C48B,C47B)
4.d Idealised Me refined as rotating group:
 C17(H17A,H17B,H17C), C22(H22A,H22B,H22C), C10(H10A,H10B,H10C), C7(H7A,H7B,
 H7C), C8(H8A,H8B,H8C), C20(H20A,H20B,H20C), C19(H19A,H19B,H19C), C21(H21A,H21B,
 H21C), C11(H11A,H11B,H11C), C9(H9A,H9B,H9C), C18(H18A,H18B,H18C), C6(H6A,H6B,
 H6C), C35A(H35A,H35B,H35C), C42A(H42A,H42B,H42C), C42B(H42D,H42E,H42F),
 C35B(H35D,H35E,H35F)
;
_olex2_diffrn_ambient_temperature_device 'Oxford Cryosystems'
_olex2_exptl_crystal_mounting_method 'The crystal was mounted on a MITIGEN holder in mineral oil'
_olex2_submission_special_instructions 'No special instructions were received'

loop_
_space_group_symop_operation_xyz
'x, y, z'
'-x, -y, -z'

loop_
_atom_site_label
_atom_site_type_symbol
_atom_site_fract_x
_atom_site_fract_y
_atom_site_fract_z
_atom_site_U_iso_or_equiv
_atom_site_adp_type
_atom_site_occupancy
_atom_site_site_symmetry_order
_atom_site_calc_flag
_atom_site_refinement_flags_posn
_atom_site_refinement_flags_adp
_atom_site_refinement_flags_occupancy
_atom_site_disorder_assembly
_atom_site_disorder_group
Ce1 Ce 0.52227(3) 0.25729(2) 0.20842(2) 0.02204(7) Uani 1 1 d . . . . .
As7 As 0.43468(5) 0.05344(4) 0.27979(3) 0.03079(13) Uani 1 1 d . . . . .
As1 As 0.55684(5) 0.14953(3) 0.40413(3) 0.03016(12) Uani 1 1 d . . . . .
As4 As 0.36926(5) 0.17598(3) 0.32705(3) 0.02817(12) Uani 1 1 d . . . . .
As2 As 0.72577(5) 0.11731(4) 0.32595(3) 0.03141(13) Uani 1 1 d . . . . .
As5 As 0.66401(5) 0.01451(4) 0.27824(3) 0.03316(13) Uani 1 1 d . . . . .
As6 As 0.57002(6) -0.06908(4) 0.38164(3) 0.03881(15) Uani 1 1 d . . . . .
As3 As 0.60350(6) -0.00451(4) 0.47747(3) 0.03551(14) Uani 1 1 d . . . . .
Si3 Si 0.78368(14) 0.15146(11) 0.06777(9) 0.0341(3) Uani 1 1 d . . . . .
Si4 Si 0.24714(14) 0.22545(11) 0.07075(9) 0.0352(3) Uani 1 1 d . . . . .
Si2 Si 0.22672(15) 0.48363(11) 0.20179(10) 0.0383(4) Uani 1 1 d . . . . .
Si1 Si 0.77090(16) 0.40360(11) 0.19840(10) 0.0386(4) Uani 1 1 d . . . . .
K1B K 0.9408(2) -0.17480(17) 0.35909(14) 0.0348(5) Uani 0.5 1 d . . P A 2
K1A K 1.0382(2) -0.24210(17) 0.37021(14) 0.0368(5) Uani 0.5 1 d . . P B 1
C12 C 0.6203(5) 0.2111(3) 0.0803(3) 0.0272(10) Uani 1 1 d . . . . .
C16 C 0.5620(5) 0.3041(4) 0.0561(3) 0.0280(10) Uani 1 1 d . . . . .
H16 H 0.604883 0.347271 0.042168 0.034 Uiso 1 1 calc R U . . .
C13 C 0.5207(5) 0.1734(3) 0.0949(3) 0.0268(10) Uani 1 1 d . . . . .
H13 H 0.531047 0.111640 0.111529 0.032 Uiso 1 1 calc R U . . .
C5 C 0.4958(5) 0.4382(3) 0.1776(3) 0.0303(11) Uani 1 1 d . . . . .
H5 H 0.484940 0.471782 0.125889 0.036 Uiso 1 1 calc R U . . .
C3 C 0.4547(5) 0.3737(3) 0.2949(3) 0.0276(11) Uani 1 1 d . . . . .
H3 H 0.411859 0.354877 0.337570 0.033 Uiso 1 1 calc R U . . .
C15 C 0.4319(5) 0.3228(4) 0.0559(3) 0.0301(11) Uani 1 1 d . . . . .
H15 H 0.372381 0.380171 0.041416 0.036 Uiso 1 1 calc R U . . .
C2 C 0.5846(5) 0.3543(3) 0.2945(3) 0.0281(11) Uani 1 1 d . . . . .
H2 H 0.643805 0.320219 0.336601 0.034 Uiso 1 1 calc R U . . .
C14 C 0.4040(5) 0.2407(4) 0.0812(3) 0.0280(11) Uani 1 1 d . . . . .
C4 C 0.3969(5) 0.4255(3) 0.2225(3) 0.0284(11) Uani 1 1 d . . . . .
C1 C 0.6141(5) 0.3937(4) 0.2207(3) 0.0300(11) Uani 1 1 d . . . . .
C17 C 0.8975(5) 0.1108(4) 0.1525(3) 0.0403(14) Uani 1 1 d . . . . .
H17A H 0.897184 0.160401 0.170922 0.060 Uiso 1 1 calc R U . . .
H17B H 0.981559 0.084645 0.139315 0.060 Uiso 1 1 calc R U . . .
H17C H 0.873696 0.065821 0.191882 0.060 Uiso 1 1 calc R U . . .
C38A C 0.4954(10) -0.2359(6) 0.1106(3) 0.0366(13) Uani 0.5 1 d G U P C 1
H38A H 0.495412 -0.235986 0.059784 0.044 Uiso 0.5 1 calc R U P C 1
C39A C 0.4930(9) -0.1593(5) 0.1277(4) 0.0371(12) Uani 0.5 1 d G U P C 1
H39A H 0.491247 -0.107096 0.088566 0.044 Uiso 0.5 1 calc R U P C 1
C40A C 0.4930(8) -0.1592(5) 0.2020(5) 0.0371(12) Uani 0.5 1 d G U P C 1
H40A H 0.491328 -0.106864 0.213688 0.045 Uiso 0.5 1 calc R U P C 1
C41A C 0.4955(8) -0.2356(6) 0.2592(3) 0.0369(12) Uani 0.5 1 d G U P C 1
H41A H 0.495573 -0.235522 0.310029 0.044 Uiso 0.5 1 calc R U P C 1
C36A C 0.4980(8) -0.3122(5) 0.2421(4) 0.0368(12) Uani 0.5 1 d G U P C 1
C37A C 0.4980(9) -0.3123(5) 0.1678(5) 0.0369(12) Uani 0.5 1 d G U P C 1
H37A H 0.499658 -0.364645 0.156126 0.044 Uiso 0.5 1 calc R U P C 1
C22 C 0.1629(6) 0.3116(5) -0.0179(4) 0.0518(17) Uani 1 1 d . . . . .
H22A H 0.147323 0.370652 -0.012119 0.078 Uiso 1 1 calc R U . . .
H22B H 0.083069 0.302479 -0.028015 0.078 Uiso 1 1 calc R U . . .
H22C H 0.214348 0.306929 -0.059788 0.078 Uiso 1 1 calc R U . . .
C10 C 0.1435(6) 0.4282(5) 0.2788(4) 0.059(2) Uani 1 1 d . . . . .
H10A H 0.167743 0.364705 0.284631 0.088 Uiso 1 1 calc R U . . .
H10B H 0.052952 0.454108 0.266054 0.088 Uiso 1 1 calc R U . . .
H10C H 0.166297 0.436909 0.325919 0.088 Uiso 1 1 calc R U . . .
C7 C 0.7997(7) 0.4068(6) 0.0995(4) 0.061(2) Uani 1 1 d . . . . .
H7A H 0.804313 0.349357 0.093274 0.092 Uiso 1 1 calc R U . . .
H7B H 0.878872 0.419464 0.087977 0.092 Uiso 1 1 calc R U . . .
H7C H 0.731220 0.453276 0.065358 0.092 Uiso 1 1 calc R U . . .
C8 C 0.8891(6) 0.3093(4) 0.2654(4) 0.0465(15) Uani 1 1 d . . . . .
H8A H 0.871917 0.308933 0.316952 0.070 Uiso 1 1 calc R U . . .
H8B H 0.972598 0.315167 0.256369 0.070 Uiso 1 1 calc R U . . .
H8C H 0.885256 0.253680 0.258540 0.070 Uiso 1 1 calc R U . . .
C20 C 0.1472(6) 0.2383(5) 0.1497(4) 0.0492(16) Uani 1 1 d . . . . .
H20A H 0.182780 0.188198 0.194986 0.074 Uiso 1 1 calc R U . . .
H20B H 0.062308 0.239701 0.135768 0.074 Uiso 1 1 calc R U . . .
H20C H 0.144180 0.293669 0.159606 0.074 Uiso 1 1 calc R U . . .
C40B C 0.4727(12) -0.3178(8) 0.1569(6) 0.0651(19) Uani 0.5 1 d G U P D 2
H40B H 0.464669 -0.356727 0.129957 0.078 Uiso 0.5 1 calc R U P D 2
C41B C 0.4942(12) -0.2383(9) 0.1192(4) 0.0646(19) Uani 0.5 1 d G U P D 2
H41B H 0.500852 -0.222792 0.066537 0.077 Uiso 0.5 1 calc R U P D 2
C36B C 0.5059(11) -0.1813(7) 0.1586(6) 0.0646(19) Uani 0.5 1 d G U P D 2
C37B C 0.4962(10) -0.2040(8) 0.2356(6) 0.0648(19) Uani 0.5 1 d G U P D 2
H37B H 0.504210 -0.165050 0.262537 0.078 Uiso 0.5 1 calc R U P D 2
C38B C 0.4747(10) -0.2835(9) 0.2733(5) 0.0655(19) Uani 0.5 1 d G U P D 2
H38B H 0.468026 -0.298985 0.325958 0.079 Uiso 0.5 1 calc R U P D 2
C39B C 0.4629(10) -0.3404(7) 0.2339(6) 0.0657(19) Uani 0.5 1 d G U P D 2
H39B H 0.448255 -0.394824 0.259669 0.079 Uiso 0.5 1 calc R U P D 2
C19 C 0.7789(6) 0.0554(5) 0.0362(4) 0.0520(17) Uani 1 1 d . . . . .
H19A H 0.747416 0.014789 0.075338 0.078 Uiso 1 1 calc R U . . .
H19B H 0.863395 0.024177 0.027060 0.078 Uiso 1 1 calc R U . . .
H19C H 0.723485 0.076820 -0.010223 0.078 Uiso 1 1 calc R U . . .
C21 C 0.2684(6) 0.1128(5) 0.0633(4) 0.0499(16) Uani 1 1 d . . . . .
H21A H 0.315128 0.105878 0.020016 0.075 Uiso 1 1 calc R U . . .
H21B H 0.186304 0.105001 0.056711 0.075 Uiso 1 1 calc R U . . .
H21C H 0.314860 0.068262 0.109267 0.075 Uiso 1 1 calc R U . . .
O3B O 0.8130(7) -0.2718(5) 0.3069(5) 0.0368(17) Uani 0.5 1 d . U P A 2
C11 C 0.1618(7) 0.4875(5) 0.1089(4) 0.061(2) Uani 1 1 d . . . . .
H11A H 0.207853 0.514914 0.069220 0.091 Uiso 1 1 calc R U . . .
H11B H 0.073224 0.522553 0.100245 0.091 Uiso 1 1 calc R U . . .
H11C H 0.170222 0.427179 0.108443 0.091 Uiso 1 1 calc R U . . .
C25B C 0.759(3) -0.310(2) 0.4152(13) 0.041(4) Uani 0.5 1 d . U P A 2
H25A H 0.695419 -0.251490 0.393108 0.049 Uiso 0.5 1 calc R U P A 2
H25B H 0.715112 -0.348452 0.448553 0.049 Uiso 0.5 1 calc R U P A 2
O2B O 0.8413(8) -0.2984(6) 0.4595(5) 0.0402(19) Uani 0.5 1 d . U P A 2
C32A C 1.196(2) -0.0790(18) 0.2884(13) 0.051(4) Uani 0.5 1 d . U P B 1
H32C H 1.124422 -0.030698 0.294877 0.062 Uiso 0.5 1 calc R U P B 1
H32D H 1.270252 -0.057931 0.281096 0.062 Uiso 0.5 1 calc R U P B 1
C28A C 0.8159(19) -0.2795(17) 0.2532(13) 0.054(4) Uani 0.5 1 d . U P B 1
H28C H 0.745661 -0.233451 0.263792 0.065 Uiso 0.5 1 calc R U P B 1
H28D H 0.789884 -0.291150 0.207574 0.065 Uiso 0.5 1 calc R U P B 1
C9 C 0.1980(8) 0.6019(5) 0.1998(5) 0.070(2) Uani 1 1 d . . . . .
H9A H 0.213745 0.603741 0.250797 0.104 Uiso 1 1 calc R U . . .
H9B H 0.111063 0.636065 0.180852 0.104 Uiso 1 1 calc R U . . .
H9C H 0.254368 0.627530 0.166868 0.104 Uiso 1 1 calc R U . . .
C18 C 0.8398(7) 0.2276(5) -0.0096(4) 0.0580(19) Uani 1 1 d . . . . .
H18A H 0.780941 0.248889 -0.054647 0.087 Uiso 1 1 calc R U . . .
H18B H 0.922496 0.195762 -0.020767 0.087 Uiso 1 1 calc R U . . .
H18C H 0.845363 0.278077 0.005715 0.087 Uiso 1 1 calc R U . . .
C29B C 1.036(2) -0.1381(18) 0.1702(18) 0.047(4) Uani 0.5 1 d . U P A 2
H29A H 1.063002 -0.155840 0.125081 0.057 Uiso 0.5 1 calc R U P A 2
H29B H 0.970953 -0.079868 0.152990 0.057 Uiso 0.5 1 calc R U P A 2
O6B O 1.1094(8) -0.1072(6) 0.4135(6) 0.047(2) Uani 0.5 1 d . U P A 2
O1B O 0.9418(9) -0.1823(7) 0.5060(6) 0.041(2) Uani 0.5 1 d . U P A 2
O4B O 0.9816(8) -0.2020(6) 0.2165(6) 0.0430(18) Uani 0.5 1 d . U P A 2
O4A O 0.9275(8) -0.2484(6) 0.2407(5) 0.0426(19) Uani 0.5 1 d . U P B 1
C6 C 0.7822(7) 0.5086(5) 0.2114(6) 0.074(3) Uani 1 1 d . . . . .
H6A H 0.716421 0.558922 0.178501 0.110 Uiso 1 1 calc R U . . .
H6B H 0.864281 0.515216 0.198625 0.110 Uiso 1 1 calc R U . . .
H6C H 0.771789 0.506700 0.263870 0.110 Uiso 1 1 calc R U . . .
O5B O 1.0946(8) -0.0967(6) 0.2653(5) 0.045(2) Uani 0.5 1 d . U P A 2
O2A O 0.8657(8) -0.2335(7) 0.4728(5) 0.047(2) Uani 0.5 1 d . U P B 1
O5A O 1.0538(8) -0.1257(6) 0.2317(5) 0.0438(19) Uani 0.5 1 d . U P B 1
C23B C 0.9140(14) -0.2549(9) 0.5589(8) 0.041(3) Uani 0.5 1 d . U P A 2
H23A H 0.891585 -0.240915 0.606028 0.049 Uiso 0.5 1 calc R U P A 2
H23B H 0.987591 -0.308695 0.570712 0.049 Uiso 0.5 1 calc R U P A 2
O1A O 1.0767(9) -0.1771(8) 0.4837(6) 0.065(2) Uani 0.5 1 d . U P B 1
C47A C 1.1618(7) -0.4218(7) 0.5089(7) 0.055(5) Uani 0.5 1 d G . P B -1
H47A H 1.086197 -0.405503 0.531489 0.066 Uiso 0.5 1 calc R U P B -1
C48A C 1.2681(8) -0.4062(7) 0.5323(5) 0.041(6) Uani 0.5 1 d G . P B -1
H48A H 1.265153 -0.379211 0.570869 0.049 Uiso 0.5 1 calc R U P B -1
C43A C 1.3787(7) -0.4300(6) 0.4992(5) 0.042(3) Uani 0.5 1 d G . P B -1
C44A C 1.3830(8) -0.4694(7) 0.4427(6) 0.065(4) Uani 0.5 1 d G . P B -1
H44A H 1.458619 -0.485667 0.420045 0.078 Uiso 0.5 1 calc R U P B -1
C45A C 1.2767(10) -0.4850(7) 0.4193(7) 0.080(6) Uani 0.5 1 d G . P B -1
H45A H 1.279666 -0.511961 0.380665 0.096 Uiso 0.5 1 calc R U P B -1
C46A C 1.1661(8) -0.4612(7) 0.4524(8) 0.076(7) Uani 0.5 1 d G . P B -1
H46A H 1.093454 -0.471879 0.436386 0.091 Uiso 0.5 1 calc R U P B -1
C24B C 0.8070(11) -0.2698(9) 0.5237(7) 0.039(2) Uani 0.5 1 d . U P A 2
H24A H 0.778778 -0.315233 0.560841 0.047 Uiso 0.5 1 calc R U P A 2
H24B H 0.736415 -0.214141 0.508386 0.047 Uiso 0.5 1 calc R U P A 2
O3A O 0.8710(8) -0.3441(6) 0.3846(6) 0.053(2) Uani 0.5 1 d . U P B 1
C28B C 0.8681(13) -0.2069(10) 0.1852(8) 0.045(3) Uani 0.5 1 d . U P A 2
H28A H 0.798828 -0.152198 0.181005 0.054 Uiso 0.5 1 calc R U P A 2
H28B H 0.878993 -0.213513 0.134435 0.054 Uiso 0.5 1 calc R U P A 2
C32B C 1.1363(13) -0.0385(9) 0.3596(8) 0.052(3) Uani 0.5 1 d . U P A 2
H32A H 1.060176 0.013101 0.341907 0.062 Uiso 0.5 1 calc R U P A 2
H32B H 1.200667 -0.019810 0.380887 0.062 Uiso 0.5 1 calc R U P A 2
O6A O 1.2210(9) -0.1601(7) 0.3566(6) 0.061(2) Uani 0.5 1 d . U P B 1
C35A C 0.5008(12) -0.4010(9) 0.3022(7) 0.044(3) Uani 0.5 1 d . . P C 1
H35A H 0.585082 -0.443207 0.309305 0.066 Uiso 0.5 1 calc R U P C 1
H35B H 0.440841 -0.425694 0.285187 0.066 Uiso 0.5 1 calc R U P C 1
H35C H 0.478301 -0.390077 0.349971 0.066 Uiso 0.5 1 calc R U P C 1
C34B C 1.0420(13) -0.1609(9) 0.5355(7) 0.041(2) Uani 0.5 1 d . U P A 2
H34A H 1.119652 -0.211564 0.545939 0.049 Uiso 0.5 1 calc R U P A 2
H34B H 1.021151 -0.147007 0.582879 0.049 Uiso 0.5 1 calc R U P A 2
C33B C 1.0598(14) -0.0819(9) 0.4775(8) 0.049(3) Uani 0.5 1 d . U P A 2
H33A H 0.978673 -0.034565 0.461758 0.059 Uiso 0.5 1 calc R U P A 2
H33B H 1.118196 -0.058720 0.499010 0.059 Uiso 0.5 1 calc R U P A 2
C42A C 1.4934(12) -0.4122(12) 0.5238(9) 0.060(4) Uani 0.5 1 d . . P B -1
H42A H 1.499077 -0.355940 0.490074 0.091 Uiso 0.5 1 calc R U P B -1
H42B H 1.567962 -0.460285 0.522278 0.091 Uiso 0.5 1 calc R U P B -1
H42C H 1.487879 -0.408784 0.575262 0.091 Uiso 0.5 1 calc R U P B -1
C42B C 1.3851(13) -0.2927(10) 0.4746(8) 0.053(3) Uani 0.5 1 d . . P E 2
H42D H 1.338681 -0.230763 0.468981 0.079 Uiso 0.5 1 calc R U P E 2
H42E H 1.438156 -0.295259 0.433046 0.079 Uiso 0.5 1 calc R U P E 2
H42F H 1.437576 -0.318759 0.522417 0.079 Uiso 0.5 1 calc R U P E 2
C31A C 1.1685(14) -0.1031(12) 0.2271(10) 0.055(3) Uani 0.5 1 d . U P B 1
H31C H 1.237938 -0.154522 0.223817 0.066 Uiso 0.5 1 calc R U P B 1
H31D H 1.161796 -0.053412 0.180672 0.066 Uiso 0.5 1 calc R U P B 1
C26B C 0.7923(12) -0.3436(9) 0.3586(8) 0.043(2) Uani 0.5 1 d . U P A 2
H26A H 0.724474 -0.361102 0.339696 0.052 Uiso 0.5 1 calc R U P A 2
H26B H 0.869143 -0.395056 0.373423 0.052 Uiso 0.5 1 calc R U P A 2
C35B C 0.5342(19) -0.1058(15) 0.1242(15) 0.108(8) Uani 0.5 1 d . . P D 2
H35D H 0.600579 -0.117967 0.091109 0.162 Uiso 0.5 1 calc R U P D 2
H35E H 0.562813 -0.083934 0.162188 0.162 Uiso 0.5 1 calc R U P D 2
H35F H 0.459596 -0.060866 0.094354 0.162 Uiso 0.5 1 calc R U P D 2
C46B C 1.1248(8) -0.4375(6) 0.4676(7) 0.052(4) Uani 0.5 1 d G . P E 2
H46B H 1.067396 -0.469243 0.465650 0.063 Uiso 0.5 1 calc R U P E 2
C45B C 1.1857(11) -0.4486(7) 0.5361(6) 0.062(6) Uani 0.5 1 d G . P E 2
H45B H 1.169891 -0.487876 0.580891 0.074 Uiso 0.5 1 calc R U P E 2
C44B C 1.2696(10) -0.4022(8) 0.5390(4) 0.061(9) Uani 0.5 1 d G . P E 2
H44B H 1.311233 -0.409717 0.585775 0.073 Uiso 0.5 1 calc R U P E 2
C43B C 1.2927(8) -0.3447(6) 0.4734(5) 0.042(3) Uani 0.5 1 d G . P E 2
C48B C 1.2318(8) -0.3336(5) 0.4050(4) 0.044(3) Uani 0.5 1 d G . P E 2
H48B H 1.247589 -0.294291 0.360178 0.053 Uiso 0.5 1 calc R U P E 2
C47B C 1.1479(8) -0.3800(6) 0.4021(5) 0.053(4) Uani 0.5 1 d G . P E 2
H47B H 1.106246 -0.372449 0.355292 0.064 Uiso 0.5 1 calc R U P E 2
C33A C 1.2536(15) -0.1457(12) 0.4232(9) 0.066(3) Uani 0.5 1 d . U P B 1
H33C H 1.305467 -0.105159 0.411751 0.079 Uiso 0.5 1 calc R U P B 1
H33D H 1.304995 -0.202794 0.458598 0.079 Uiso 0.5 1 calc R U P B 1
C30A C 1.014(2) -0.1482(19) 0.1675(16) 0.043(4) Uani 0.5 1 d . U P B 1
H30C H 0.996874 -0.095963 0.122065 0.051 Uiso 0.5 1 calc R U P B 1
H30D H 1.082303 -0.196495 0.158421 0.051 Uiso 0.5 1 calc R U P B 1
C31B C 1.178(2) -0.0693(19) 0.3032(13) 0.054(4) Uani 0.5 1 d . U P A 2
H31A H 1.254712 -0.120384 0.322880 0.064 Uiso 0.5 1 calc R U P A 2
H31B H 1.203760 -0.022606 0.265582 0.064 Uiso 0.5 1 calc R U P A 2
C34A C 1.1435(15) -0.1075(12) 0.4603(10) 0.060(3) Uani 0.5 1 d . U P B 1
H34C H 1.087754 -0.052086 0.425026 0.072 Uiso 0.5 1 calc R U P B 1
H34D H 1.170505 -0.094068 0.504756 0.072 Uiso 0.5 1 calc R U P B 1
C27A C 0.8470(14) -0.3609(10) 0.3169(10) 0.056(3) Uani 0.5 1 d . U P B 1
H27C H 0.776723 -0.386315 0.321762 0.068 Uiso 0.5 1 calc R U P B 1
H27D H 0.921809 -0.404827 0.307757 0.068 Uiso 0.5 1 calc R U P B 1
C26A C 0.745(3) -0.315(2) 0.4297(17) 0.055(4) Uani 0.5 1 d . U P B 1
H26C H 0.678409 -0.264443 0.396319 0.066 Uiso 0.5 1 calc R U P B 1
H26D H 0.711505 -0.365231 0.450968 0.066 Uiso 0.5 1 calc R U P B 1
C25A C 0.7939(15) -0.2913(12) 0.4859(11) 0.056(3) Uani 0.5 1 d . U P B 1
H25C H 0.845141 -0.347267 0.522732 0.067 Uiso 0.5 1 calc R U P B 1
H25D H 0.721963 -0.266138 0.511811 0.067 Uiso 0.5 1 calc R U P B 1
C29A C 0.9109(15) -0.1740(11) 0.1789(8) 0.048(3) Uani 0.5 1 d . U P B 1
H29C H 0.886254 -0.186752 0.133561 0.058 Uiso 0.5 1 calc R U P B 1
H29D H 0.841684 -0.124750 0.186041 0.058 Uiso 0.5 1 calc R U P B 1
C27B C 0.8408(18) -0.2812(15) 0.2338(10) 0.043(3) Uani 0.5 1 d . U P A 2
H27A H 0.913258 -0.334653 0.239854 0.052 Uiso 0.5 1 calc R U P A 2
H27B H 0.768246 -0.289901 0.210561 0.052 Uiso 0.5 1 calc R U P A 2
C30B C 1.1341(15) -0.1285(11) 0.2033(8) 0.051(3) Uani 0.5 1 d . U P A 2
H30A H 1.168167 -0.085979 0.166934 0.062 Uiso 0.5 1 calc R U P A 2
H30B H 1.200836 -0.186124 0.221226 0.062 Uiso 0.5 1 calc R U P A 2
C23A C 0.9640(17) -0.1466(14) 0.5180(9) 0.057(3) Uani 0.5 1 d . U P B 1
H23C H 0.985204 -0.132636 0.563437 0.069 Uiso 0.5 1 calc R U P B 1
H23D H 0.907715 -0.091721 0.482442 0.069 Uiso 0.5 1 calc R U P B 1
C24A C 0.9007(17) -0.2131(14) 0.5385(10) 0.057(3) Uani 0.5 1 d . U P B 1
H24C H 0.824706 -0.191471 0.563001 0.068 Uiso 0.5 1 calc R U P B 1
H24D H 0.956237 -0.267557 0.574961 0.068 Uiso 0.5 1 calc R U P B 1

loop_
_atom_site_aniso_label
_atom_site_aniso_U_11
_atom_site_aniso_U_22
_atom_site_aniso_U_33
_atom_site_aniso_U_23
_atom_site_aniso_U_13
_atom_site_aniso_U_12
Ce1 0.02548(14) 0.02056(13) 0.02110(13) -0.00753(10) 0.00327(10) -0.00741(10)
As7 0.0416(3) 0.0262(3) 0.0296(3) -0.0105(2) 0.0045(2) -0.0158(2)
As1 0.0459(3) 0.0234(3) 0.0224(3) -0.0063(2) 0.0015(2) -0.0131(2)
As4 0.0357(3) 0.0241(3) 0.0268(3) -0.0074(2) 0.0080(2) -0.0126(2)
As2 0.0335(3) 0.0274(3) 0.0303(3) -0.0064(2) -0.0024(2) -0.0071(2)
As5 0.0414(3) 0.0245(3) 0.0321(3) -0.0115(2) 0.0038(2) -0.0050(2)
As6 0.0621(4) 0.0199(3) 0.0335(3) -0.0070(2) 0.0044(3) -0.0123(3)
As3 0.0514(3) 0.0253(3) 0.0255(3) -0.0026(2) 0.0005(2) -0.0105(2)
Si3 0.0299(8) 0.0378(8) 0.0362(8) -0.0179(7) 0.0085(6) -0.0061(6)
Si4 0.0294(8) 0.0433(9) 0.0361(8) -0.0187(7) -0.0021(6) -0.0093(7)
Si2 0.0357(8) 0.0312(8) 0.0413(9) -0.0118(7) 0.0105(7) 0.0003(6)
Si1 0.0403(9) 0.0414(9) 0.0464(10) -0.0197(8) 0.0159(7) -0.0246(7)
K1B 0.0320(12) 0.0423(14) 0.0315(12) -0.0142(11) -0.0014(9) -0.0104(10)
K1A 0.0403(13) 0.0403(14) 0.0365(13) -0.0140(11) 0.0064(10) -0.0201(11)
C12 0.028(3) 0.033(3) 0.022(2) -0.013(2) 0.0057(19) -0.007(2)
C16 0.029(3) 0.032(3) 0.025(2) -0.012(2) 0.006(2) -0.007(2)
C13 0.041(3) 0.024(2) 0.019(2) -0.0103(19) 0.005(2) -0.010(2)
C5 0.039(3) 0.021(2) 0.032(3) -0.009(2) 0.010(2) -0.012(2)
C3 0.039(3) 0.027(3) 0.026(2) -0.016(2) 0.009(2) -0.015(2)
C15 0.033(3) 0.028(3) 0.026(3) -0.008(2) 0.001(2) -0.005(2)
C2 0.036(3) 0.024(2) 0.028(3) -0.012(2) 0.003(2) -0.010(2)
C14 0.029(3) 0.040(3) 0.021(2) -0.015(2) 0.0030(19) -0.013(2)
C4 0.037(3) 0.016(2) 0.030(3) -0.006(2) 0.005(2) -0.007(2)
C1 0.040(3) 0.031(3) 0.027(3) -0.012(2) 0.011(2) -0.019(2)
C17 0.032(3) 0.050(4) 0.042(3) -0.022(3) 0.007(2) -0.008(3)
C38A 0.036(3) 0.040(3) 0.038(3) -0.022(2) -0.011(2) -0.007(2)
C39A 0.036(3) 0.041(3) 0.038(3) -0.022(2) -0.011(2) -0.007(2)
C40A 0.036(3) 0.041(3) 0.038(3) -0.022(2) -0.011(2) -0.006(2)
C41A 0.035(3) 0.041(3) 0.038(3) -0.021(2) -0.011(2) -0.007(2)
C36A 0.035(3) 0.041(3) 0.038(3) -0.021(2) -0.011(2) -0.007(2)
C37A 0.035(3) 0.041(3) 0.038(3) -0.021(2) -0.011(2) -0.007(2)
C22 0.038(3) 0.066(5) 0.048(4) -0.015(3) -0.015(3) -0.012(3)
C10 0.039(4) 0.070(5) 0.054(4) -0.010(4) 0.019(3) -0.005(3)
C7 0.047(4) 0.105(7) 0.040(4) -0.018(4) 0.017(3) -0.040(4)
C8 0.037(3) 0.053(4) 0.062(4) -0.031(3) 0.014(3) -0.019(3)
C20 0.028(3) 0.069(5) 0.059(4) -0.028(4) 0.007(3) -0.020(3)
C40B 0.046(4) 0.086(5) 0.064(4) -0.042(4) 0.002(3) -0.001(3)
C41B 0.046(4) 0.086(5) 0.063(4) -0.043(4) 0.002(3) -0.002(3)
C36B 0.045(4) 0.086(5) 0.063(4) -0.042(4) 0.002(3) -0.002(3)
C37B 0.045(4) 0.086(5) 0.063(4) -0.042(4) 0.002(3) -0.002(3)
C38B 0.046(4) 0.087(5) 0.064(4) -0.042(4) 0.002(3) -0.001(3)
C39B 0.046(4) 0.087(5) 0.064(4) -0.042(4) 0.002(3) -0.001(3)
C19 0.042(4) 0.059(4) 0.055(4) -0.034(4) -0.003(3) 0.003(3)
C21 0.045(4) 0.051(4) 0.064(4) -0.026(3) -0.003(3) -0.020(3)
O3B 0.029(4) 0.036(4) 0.050(4) -0.024(3) -0.002(3) -0.007(3)
C11 0.050(4) 0.058(5) 0.048(4) -0.011(3) -0.002(3) 0.018(3)
C25B 0.025(6) 0.037(6) 0.054(7) -0.016(6) 0.001(5) 0.001(5)
O2B 0.028(4) 0.043(4) 0.044(5) -0.015(4) 0.000(3) -0.001(3)
C32A 0.045(6) 0.064(7) 0.057(7) -0.016(6) 0.019(5) -0.036(6)
C28A 0.043(7) 0.063(6) 0.065(7) -0.033(6) -0.004(6) -0.015(6)
C9 0.065(5) 0.039(4) 0.092(6) -0.025(4) 0.009(4) 0.009(3)
C18 0.053(4) 0.066(5) 0.054(4) -0.021(4) 0.032(3) -0.016(4)
C29B 0.046(7) 0.052(6) 0.048(7) -0.020(6) 0.010(6) -0.017(6)
O6B 0.042(4) 0.036(4) 0.062(5) -0.010(4) -0.016(4) -0.014(3)
O1B 0.042(5) 0.038(4) 0.040(4) -0.008(4) -0.004(4) -0.011(4)
O4B 0.038(4) 0.045(4) 0.049(5) -0.021(4) 0.000(4) -0.011(4)
O4A 0.039(4) 0.050(5) 0.039(4) -0.022(4) -0.006(3) -0.003(4)
C6 0.051(4) 0.058(5) 0.131(8) -0.041(5) 0.027(5) -0.034(4)
O5B 0.034(4) 0.051(5) 0.047(5) -0.006(4) 0.005(4) -0.017(4)
O2A 0.038(4) 0.062(5) 0.036(4) -0.014(4) 0.016(3) -0.010(4)
O5A 0.033(4) 0.061(5) 0.039(4) -0.018(4) 0.005(4) -0.014(4)
C23B 0.046(6) 0.035(5) 0.038(5) -0.011(5) 0.003(5) -0.007(5)
O1A 0.043(5) 0.096(6) 0.067(5) -0.050(5) 0.005(4) -0.011(4)
C47A 0.035(8) 0.029(9) 0.089(14) -0.008(9) -0.002(9) -0.004(7)
C48A 0.032(13) 0.041(15) 0.055(13) -0.019(12) 0.015(10) -0.014(11)
C43A 0.029(6) 0.047(7) 0.045(7) -0.017(6) -0.001(5) -0.001(5)
C44A 0.047(8) 0.063(10) 0.093(13) -0.045(9) 0.003(8) -0.007(7)
C45A 0.070(11) 0.066(11) 0.127(16) -0.072(12) -0.014(11) -0.012(8)
C46A 0.054(12) 0.036(9) 0.13(2) -0.033(10) -0.027(11) -0.002(8)
C24B 0.034(5) 0.040(5) 0.035(5) -0.004(4) 0.004(4) -0.005(4)
O3A 0.036(4) 0.043(4) 0.084(6) -0.024(4) 0.011(4) -0.016(3)
C28B 0.040(6) 0.053(6) 0.044(6) -0.025(5) 0.004(5) -0.007(5)
C32B 0.043(5) 0.049(6) 0.060(6) -0.001(5) -0.008(5) -0.025(5)
O6A 0.058(5) 0.071(6) 0.063(5) -0.018(5) -0.001(4) -0.036(4)
C35A 0.049(7) 0.047(7) 0.036(7) -0.008(6) -0.001(5) -0.020(6)
C34B 0.043(5) 0.045(5) 0.038(5) -0.019(4) -0.006(5) -0.010(5)
C33B 0.046(5) 0.045(5) 0.052(6) -0.015(5) -0.011(5) -0.006(5)
C42A 0.040(7) 0.095(12) 0.067(10) -0.053(9) 0.015(7) -0.022(8)
C42B 0.053(8) 0.057(9) 0.064(9) -0.041(8) 0.001(7) -0.015(7)
C31A 0.039(6) 0.070(7) 0.055(6) -0.011(6) 0.014(5) -0.024(5)
C26B 0.031(5) 0.043(5) 0.053(6) -0.018(5) -0.005(5) -0.004(4)
C35B 0.067(12) 0.083(15) 0.17(2) -0.031(15) -0.018(14) -0.017(11)
C46B 0.034(8) 0.041(9) 0.081(12) -0.026(9) -0.009(8) -0.001(7)
C45B 0.043(9) 0.022(8) 0.098(15) 0.001(9) 0.009(9) 0.002(6)
C44B 0.07(2) 0.045(17) 0.055(15) -0.022(14) -0.020(13) 0.006(14)
C43B 0.037(6) 0.032(6) 0.059(8) -0.025(6) 0.004(6) -0.003(5)
C48B 0.031(6) 0.050(8) 0.048(7) -0.020(6) -0.001(5) -0.003(5)
C47B 0.047(8) 0.040(7) 0.072(10) -0.026(7) -0.014(7) -0.003(6)
C33A 0.058(6) 0.085(7) 0.068(7) -0.031(6) -0.008(5) -0.033(5)
C30A 0.038(7) 0.062(7) 0.032(5) -0.028(5) -0.001(5) -0.008(6)
C31B 0.045(7) 0.055(7) 0.057(7) -0.004(6) -0.007(6) -0.023(6)
C34A 0.048(6) 0.082(7) 0.069(6) -0.044(6) 0.000(5) -0.027(5)
C27A 0.044(6) 0.052(6) 0.088(7) -0.039(5) 0.006(6) -0.018(5)
C26A 0.036(7) 0.051(7) 0.071(8) -0.012(7) 0.010(6) -0.012(6)
C25A 0.034(6) 0.058(6) 0.062(7) -0.006(6) 0.013(6) -0.006(5)
C29A 0.048(6) 0.061(6) 0.036(5) -0.026(5) -0.008(5) -0.006(5)
C27B 0.034(6) 0.055(6) 0.048(6) -0.033(5) 0.001(5) -0.007(5)
C30B 0.044(6) 0.057(6) 0.048(6) -0.012(5) 0.015(5) -0.011(5)
C23A 0.047(6) 0.084(7) 0.045(6) -0.038(6) 0.009(5) -0.008(6)
C24A 0.044(6) 0.076(7) 0.042(6) -0.018(6) 0.010(5) -0.006(6)

loop_
_atom_type_symbol
_atom_type_description
_atom_type_scat_dispersion_real
_atom_type_scat_dispersion_imag
_atom_type_scat_source
C C 0.0033 0.0016 'International Tables Vol C Tables 4.2.6.8 and 6.1.1.4'
H H 0.0000 0.0000 'International Tables Vol C Tables 4.2.6.8 and 6.1.1.4'
As As 0.0499 2.0058 'International Tables Vol C Tables 4.2.6.8 and 6.1.1.4'
Ce Ce -0.2486 2.6331 'International Tables Vol C Tables 4.2.6.8 and 6.1.1.4'
K K 0.2009 0.2494 'International Tables Vol C Tables 4.2.6.8 and 6.1.1.4'
O O 0.0106 0.0060 'International Tables Vol C Tables 4.2.6.8 and 6.1.1.4'
Si Si 0.0817 0.0704 'International Tables Vol C Tables 4.2.6.8 and 6.1.1.4'

loop_
_exptl_crystal_face_index_h
_exptl_crystal_face_index_k
_exptl_crystal_face_index_l
_exptl_crystal_face_perp_dist
0 -4 1 0.0600
0 5 -1 0.0350
-6 -2 3 0.1290
5 2 -2 0.1430
-1 4 10 0.0760
1 -4 -10 0.0570

loop_
_geom_angle_atom_site_label_1
_geom_angle_atom_site_label_2
_geom_angle_atom_site_label_3
_geom_angle
_geom_angle_site_symmetry_1
_geom_angle_site_symmetry_3
_geom_angle_publ_flag
As4 Ce1 As2 77.84(2) . . ?
C12 Ce1 As4 131.57(11) . . ?
C12 Ce1 As2 97.24(11) . . ?
C12 Ce1 C13 28.82(14) . . ?
C12 Ce1 C14 48.38(14) . . ?
C16 Ce1 As4 145.92(11) . . ?
C16 Ce1 As2 120.92(11) . . ?
C16 Ce1 C12 29.11(15) . . ?
C16 Ce1 C13 47.03(15) . . ?
C16 Ce1 C5 78.84(15) . . ?
C16 Ce1 C3 125.93(15) . . ?
C16 Ce1 C15 28.99(15) . . ?
C16 Ce1 C2 117.68(15) . . ?
C16 Ce1 C14 48.00(15) . . ?
C16 Ce1 C4 100.48(15) . . ?
C16 Ce1 C1 88.25(15) . . ?
C13 Ce1 As4 104.31(10) . . ?
C13 Ce1 As2 102.24(11) . . ?
C5 Ce1 As4 118.04(10) . . ?
C5 Ce1 As2 120.63(12) . . ?
C5 Ce1 C12 105.95(15) . . ?
C5 Ce1 C13 123.83(15) . . ?
C5 Ce1 C3 47.27(15) . . ?
C5 Ce1 C15 78.87(16) . . ?
C5 Ce1 C14 106.32(16) . . ?
C5 Ce1 C4 29.16(14) . . ?
C5 Ce1 C1 29.45(16) . . ?
C3 Ce1 As4 74.94(10) . . ?
C3 Ce1 As2 94.72(11) . . ?
C3 Ce1 C12 152.76(15) . . ?
C3 Ce1 C13 162.51(15) . . ?
C3 Ce1 C14 133.82(16) . . ?
C3 Ce1 C4 28.98(15) . . ?
C3 Ce1 C1 48.36(14) . . ?
C15 Ce1 As4 120.53(11) . . ?
C15 Ce1 As2 145.31(11) . . ?
C15 Ce1 C12 48.18(15) . . ?
C15 Ce1 C13 47.21(15) . . ?
C15 Ce1 C3 117.63(16) . . ?
C15 Ce1 C14 29.26(15) . . ?
C15 Ce1 C4 88.65(15) . . ?
C15 Ce1 C1 100.37(15) . . ?
C2 Ce1 As4 93.22(10) . . ?
C2 Ce1 As2 76.80(11) . . ?
C2 Ce1 C12 133.09(15) . . ?
C2 Ce1 C13 161.91(14) . . ?
C2 Ce1 C5 47.57(16) . . ?
C2 Ce1 C3 28.89(15) . . ?
C2 Ce1 C15 126.23(15) . . ?
C2 Ce1 C14 153.54(16) . . ?
C2 Ce1 C4 48.18(16) . . ?
C2 Ce1 C1 29.43(14) . . ?
C14 Ce1 As4 97.92(10) . . ?
C14 Ce1 As2 128.99(11) . . ?
C14 Ce1 C13 28.74(15) . . ?
C4 Ce1 As4 89.34(10) . . ?
C4 Ce1 As2 122.78(11) . . ?
C4 Ce1 C12 129.57(15) . . ?
C4 Ce1 C13 134.86(15) . . ?
C4 Ce1 C14 107.81(16) . . ?
C1 Ce1 As4 121.45(10) . . ?
C1 Ce1 As2 91.78(12) . . ?
C1 Ce1 C12 106.74(14) . . ?
C1 Ce1 C13 134.06(14) . . ?
C1 Ce1 C14 129.62(15) . . ?
C1 Ce1 C4 49.10(15) . . ?
As4 As7 As5 107.28(3) . . ?
As4 As7 As6 106.11(3) . . ?
As6 As7 As5 59.97(3) . . ?
As4 As1 Ce1 57.94(2) . . ?
As4 As1 As2 104.98(3) . . ?
As4 As1 As3 103.01(3) . . ?
As2 As1 Ce1 58.33(2) . . ?
As3 As1 Ce1 132.40(3) . . ?
As3 As1 As2 92.49(3) . . ?
As7 As4 Ce1 84.31(2) . . ?
As7 As4 As1 99.37(3) . . ?
As1 As4 Ce1 79.88(2) . . ?
As1 As2 Ce1 79.33(2) . . ?
As5 As2 Ce1 84.08(2) . . ?
As5 As2 As1 99.25(3) . . ?
As7 As5 K1B 138.89(5) . . ?
As2 As5 As7 106.00(3) . . ?
As2 As5 As6 105.41(3) . . ?
As2 As5 K1B 96.48(5) . . ?
As6 As5 As7 59.67(3) . . ?
As6 As5 K1B 81.56(5) . . ?
As7 As6 As5 60.36(2) . . ?
As3 As6 As7 105.64(3) . . ?
As3 As6 As5 99.44(3) . . ?
As1 As3 As6 100.91(3) . . ?
As1 As3 As3 97.11(4) . 2_656 ?
As6 As3 As3 94.04(4) . 2_656 ?
C12 Si3 C17 115.6(2) . . ?
C12 Si3 C19 107.7(3) . . ?
C17 Si3 C19 109.1(3) . . ?
C18 Si3 C12 107.9(3) . . ?
C18 Si3 C17 108.8(3) . . ?
C18 Si3 C19 107.5(3) . . ?
C14 Si4 C22 106.8(3) . . ?
C14 Si4 C20 114.9(3) . . ?
C22 Si4 C20 108.1(3) . . ?
C21 Si4 C14 109.2(3) . . ?
C21 Si4 C22 110.1(3) . . ?
C21 Si4 C20 107.7(3) . . ?
C4 Si2 C10 108.4(3) . . ?
C4 Si2 C11 113.9(3) . . ?
C4 Si2 C9 108.4(3) . . ?
C10 Si2 C9 109.3(4) . . ?
C11 Si2 C10 110.2(4) . . ?
C11 Si2 C9 106.6(4) . . ?
C1 Si1 C7 111.9(3) . . ?
C1 Si1 C6 108.7(3) . . ?
C7 Si1 C6 108.3(4) . . ?
C8 Si1 C1 108.3(3) . . ?
C8 Si1 C7 111.0(3) . . ?
C8 Si1 C6 108.6(4) . . ?
O3B K1B As5 85.19(17) . . ?
O3B K1B O2B 58.6(3) . . ?
O3B K1B O4B 59.6(3) . . ?
O2B K1B As5 103.02(19) . . ?
O2B K1B O4B 114.5(3) . . ?
O6B K1B As5 105.7(2) . . ?
O6B K1B O3B 168.7(3) . . ?
O6B K1B O2B 120.3(3) . . ?
O6B K1B O4B 116.0(3) . . ?
O1B K1B As5 101.0(2) . . ?
O1B K1B O3B 119.3(3) . . ?
O1B K1B O2B 61.3(3) . . ?
O1B K1B O6B 62.5(3) . . ?
O1B K1B O4B 167.7(3) . . ?
O1B K1B O5B 121.2(3) . . ?
O4B K1B As5 91.2(2) . . ?
O5B K1B As5 92.4(2) . . ?
O5B K1B O3B 118.8(3) . . ?
O5B K1B O2B 163.7(3) . . ?
O5B K1B O6B 58.7(3) . . ?
O5B K1B O4B 59.3(3) . . ?
O4A K1A O5A 59.9(3) . . ?
O4A K1A C47A 120.9(3) . . ?
O4A K1A C46A 98.2(3) . . ?
O4A K1A O3A 61.6(3) . . ?
O2A K1A O4A 108.5(3) . . ?
O2A K1A O5A 132.6(3) . . ?
O2A K1A O1A 62.1(3) . . ?
O2A K1A C47A 76.8(2) . . ?
O2A K1A C46A 91.4(3) . . ?
O2A K1A O3A 60.3(3) . . ?
O2A K1A O6A 124.0(3) . . ?
O5A K1A C47A 150.4(2) . . ?
O5A K1A C46A 134.0(3) . . ?
O5A K1A O3A 120.4(3) . . ?
O1A K1A O4A 158.4(3) . . ?
O1A K1A O5A 110.5(3) . . ?
O1A K1A C47A 77.5(3) . . ?
O1A K1A C46A 101.4(3) . . ?
O1A K1A O3A 119.8(3) . . ?
O1A K1A O6A 63.0(3) . . ?
C47A K1A C46A 24.19(8) . . ?
O3A K1A C47A 74.0(3) . . ?
O3A K1A C46A 64.6(2) . . ?
O6A K1A O4A 118.3(3) . . ?
O6A K1A O5A 61.2(3) . . ?
O6A K1A C47A 101.8(3) . . ?
O6A K1A C46A 109.6(3) . . ?
O6A K1A O3A 173.6(3) . . ?
Si3 C12 Ce1 129.1(2) . . ?
C16 C12 Ce1 73.3(3) . . ?
C16 C12 Si3 126.7(4) . . ?
C16 C12 C13 105.3(4) . . ?
C13 C12 Ce1 76.2(3) . . ?
C13 C12 Si3 125.6(4) . . ?
Ce1 C16 H16 113.4 . . ?
C12 C16 Ce1 77.5(3) . . ?
C12 C16 H16 125.1 . . ?
C15 C16 Ce1 76.1(3) . . ?
C15 C16 C12 109.9(5) . . ?
C15 C16 H16 125.1 . . ?
Ce1 C13 H13 117.0 . . ?
C12 C13 Ce1 75.0(3) . . ?
C12 C13 H13 124.7 . . ?
C14 C13 Ce1 75.1(3) . . ?
C14 C13 C12 110.6(4) . . ?
C14 C13 H13 124.7 . . ?
Ce1 C5 H5 115.8 . . ?
C4 C5 Ce1 76.0(3) . . ?
C4 C5 H5 124.7 . . ?
C4 C5 C1 110.7(5) . . ?
C1 C5 Ce1 75.4(3) . . ?
C1 C5 H5 124.7 . . ?
Ce1 C3 H3 115.5 . . ?
C2 C3 Ce1 75.3(3) . . ?
C2 C3 H3 125.2 . . ?
C2 C3 C4 109.7(4) . . ?
C4 C3 Ce1 76.0(3) . . ?
C4 C3 H3 125.2 . . ?
Ce1 C15 H15 114.6 . . ?
C16 C15 Ce1 74.9(3) . . ?
C16 C15 H15 125.9 . . ?
C16 C15 C14 108.3(5) . . ?
C14 C15 Ce1 76.9(3) . . ?
C14 C15 H15 125.9 . . ?
Ce1 C2 H2 115.1 . . ?
C3 C2 Ce1 75.8(3) . . ?
C3 C2 H2 125.4 . . ?
C3 C2 C1 109.1(5) . . ?
C1 C2 Ce1 75.6(3) . . ?
C1 C2 H2 125.4 . . ?
Si4 C14 Ce1 128.6(2) . . ?
C13 C14 Ce1 76.2(3) . . ?
C13 C14 Si4 125.9(4) . . ?
C13 C14 C15 105.9(4) . . ?
C15 C14 Ce1 73.9(3) . . ?
C15 C14 Si4 125.9(4) . . ?
Si2 C4 Ce1 126.0(2) . . ?
C5 C4 Ce1 74.8(3) . . ?
C5 C4 Si2 129.0(4) . . ?
C3 C4 Ce1 75.0(3) . . ?
C3 C4 Si2 123.9(4) . . ?
C3 C4 C5 105.6(5) . . ?
Si1 C1 Ce1 125.7(2) . . ?
C5 C1 Ce1 75.2(3) . . ?
C5 C1 Si1 129.9(4) . . ?
C2 C1 Ce1 75.0(3) . . ?
C2 C1 Si1 123.6(4) . . ?
C2 C1 C5 104.9(4) . . ?
Si3 C17 H17A 109.5 . . ?
Si3 C17 H17B 109.5 . . ?
Si3 C17 H17C 109.5 . . ?
H17A C17 H17B 109.5 . . ?
H17A C17 H17C 109.5 . . ?
H17B C17 H17C 109.5 . . ?
C39A C38A H38A 120.0 . . ?
C39A C38A C37A 120.0 . . ?
C37A C38A H38A 120.0 . . ?
C38A C39A H39A 120.0 . . ?
C38A C39A C40A 120.0 . . ?
C40A C39A H39A 120.0 . . ?
C39A C40A H40A 120.0 . . ?
C41A C40A C39A 120.0 . . ?
C41A C40A H40A 120.0 . . ?
C40A C41A H41A 120.0 . . ?
C36A C41A C40A 120.0 . . ?
C36A C41A H41A 120.0 . . ?
C41A C36A C37A 120.0 . . ?
C41A C36A C35A 123.8(7) . . ?
C37A C36A C35A 116.2(7) . . ?
C38A C37A H37A 120.0 . . ?
C36A C37A C38A 120.0 . . ?
C36A C37A H37A 120.0 . . ?
Si4 C22 H22A 109.5 . . ?
Si4 C22 H22B 109.5 . . ?
Si4 C22 H22C 109.5 . . ?
H22A C22 H22B 109.5 . . ?
H22A C22 H22C 109.5 . . ?
H22B C22 H22C 109.5 . . ?
Si2 C10 H10A 109.5 . . ?
Si2 C10 H10B 109.5 . . ?
Si2 C10 H10C 109.5 . . ?
H10A C10 H10B 109.5 . . ?
H10A C10 H10C 109.5 . . ?
H10B C10 H10C 109.5 . . ?
Si1 C7 H7A 109.5 . . ?
Si1 C7 H7B 109.5 . . ?
Si1 C7 H7C 109.5 . . ?
H7A C7 H7B 109.5 . . ?
H7A C7 H7C 109.5 . . ?
H7B C7 H7C 109.5 . . ?
Si1 C8 H8A 109.5 . . ?
Si1 C8 H8B 109.5 . . ?
Si1 C8 H8C 109.5 . . ?
H8A C8 H8B 109.5 . . ?
H8A C8 H8C 109.5 . . ?
H8B C8 H8C 109.5 . . ?
Si4 C20 H20A 109.5 . . ?
Si4 C20 H20B 109.5 . . ?
Si4 C20 H20C 109.5 . . ?
H20A C20 H20B 109.5 . . ?
H20A C20 H20C 109.5 . . ?
H20B C20 H20C 109.5 . . ?
C41B C40B H40B 120.0 . . ?
C41B C40B C39B 120.0 . . ?
C39B C40B H40B 120.0 . . ?
C40B C41B H41B 120.0 . . ?
C40B C41B C36B 120.0 . . ?
C36B C41B H41B 120.0 . . ?
C37B C36B C41B 120.0 . . ?
C35B C36B C41B 121.3(14) . . ?
C35B C36B C37B 118.6(14) . . ?
C36B C37B H37B 120.0 . . ?
C36B C37B C38B 120.0 . . ?
C38B C37B H37B 120.0 . . ?
C37B C38B H38B 120.0 . . ?
C39B C38B C37B 120.0 . . ?
C39B C38B H38B 120.0 . . ?
C40B C39B H39B 120.0 . . ?
C38B C39B C40B 120.0 . . ?
C38B C39B H39B 120.0 . . ?
Si3 C19 H19A 109.5 . . ?
Si3 C19 H19B 109.5 . . ?
Si3 C19 H19C 109.5 . . ?
H19A C19 H19B 109.5 . . ?
H19A C19 H19C 109.5 . . ?
H19B C19 H19C 109.5 . . ?
Si4 C21 H21A 109.5 . . ?
Si4 C21 H21B 109.5 . . ?
Si4 C21 H21C 109.5 . . ?
H21A C21 H21B 109.5 . . ?
H21A C21 H21C 109.5 . . ?
H21B C21 H21C 109.5 . . ?
C26B O3B K1B 117.7(7) . . ?
C26B O3B C27B 116.0(12) . . ?
C27B O3B K1B 115.6(10) . . ?
Si2 C11 H11A 109.5 . . ?
Si2 C11 H11B 109.5 . . ?
Si2 C11 H11C 109.5 . . ?
H11A C11 H11B 109.5 . . ?
H11A C11 H11C 109.5 . . ?
H11B C11 H11C 109.5 . . ?
H25A C25B H25B 106.6 . . ?
O2B C25B H25A 106.7 . . ?
O2B C25B H25B 106.7 . . ?
O2B C25B C26B 122(2) . . ?
C26B C25B H25A 106.7 . . ?
C26B C25B H25B 106.7 . . ?
C25B O2B K1B 103.5(11) . . ?
C25B O2B C24B 122.3(13) . . ?
C24B O2B K1B 109.0(7) . . ?
H32C C32A H32D 108.5 . . ?
O6A C32A H32C 110.2 . . ?
O6A C32A H32D 110.2 . . ?
C31A C32A H32C 110.2 . . ?
C31A C32A H32D 110.2 . . ?
C31A C32A O6A 107(2) . . ?
H28C C28A H28D 108.3 . . ?
O4A C28A H28C 109.9 . . ?
O4A C28A H28D 109.9 . . ?
C27A C28A H28C 109.9 . . ?
C27A C28A H28D 109.9 . . ?
C27A C28A O4A 108.8(16) . . ?
Si2 C9 H9A 109.5 . . ?
Si2 C9 H9B 109.5 . . ?
Si2 C9 H9C 109.5 . . ?
H9A C9 H9B 109.5 . . ?
H9A C9 H9C 109.5 . . ?
H9B C9 H9C 109.5 . . ?
Si3 C18 H18A 109.5 . . ?
Si3 C18 H18B 109.5 . . ?
Si3 C18 H18C 109.5 . . ?
H18A C18 H18B 109.5 . . ?
H18A C18 H18C 109.5 . . ?
H18B C18 H18C 109.5 . . ?
H29A C29B H29B 107.5 . . ?
O4B C29B H29A 108.4 . . ?
O4B C29B H29B 108.4 . . ?
C30B C29B H29A 108.4 . . ?
C30B C29B H29B 108.4 . . ?
C30B C29B O4B 115(2) . . ?
C32B O6B K1B 113.7(8) . . ?
C32B O6B C33B 112.5(11) . . ?
C33B O6B K1B 107.5(7) . . ?
C23B O1B K1B 118.6(9) . . ?
C23B O1B C34B 111.6(10) . . ?
C34B O1B K1B 116.3(8) . . ?
C29B O4B K1B 110.6(14) . . ?
C28B O4B K1B 108.8(7) . . ?
C28B O4B C29B 116.7(14) . . ?
C28A O4A K1A 113.6(10) . . ?
C29A O4A K1A 115.0(9) . . ?
C29A O4A C28A 113.9(13) . . ?
Si1 C6 H6A 109.5 . . ?
Si1 C6 H6B 109.5 . . ?
Si1 C6 H6C 109.5 . . ?
H6A C6 H6B 109.5 . . ?
H6A C6 H6C 109.5 . . ?
H6B C6 H6C 109.5 . . ?
C31B O5B K1B 113.7(11) . . ?
C30B O5B K1B 117.7(9) . . ?
C30B O5B C31B 119.3(14) . . ?
C25A O2A K1A 119.5(10) . . ?
C25A O2A C24A 115.0(13) . . ?
C24A O2A K1A 115.6(9) . . ?
C31A O5A K1A 113.2(8) . . ?
C31A O5A C30A 116.3(14) . . ?
C30A O5A K1A 113.8(12) . . ?
O1B C23B H23A 110.3 . . ?
O1B C23B H23B 110.3 . . ?
O1B C23B C24B 107.1(12) . . ?
H23A C23B H23B 108.5 . . ?
C24B C23B H23A 110.3 . . ?
C24B C23B H23B 110.3 . . ?
C34A O1A K1A 112.9(9) . . ?
C23A O1A K1A 112.9(10) . . ?
C23A O1A C34A 111.7(13) . . ?
K1A C47A H47A 86.2 . . ?
C48A C47A K1A 101.6(4) . . ?
C48A C47A H47A 120.0 . . ?
C48A C47A C46A 120.0 . . ?
C46A C47A K1A 82.3(4) . . ?
C46A C47A H47A 120.0 . . ?
C47A C48A H48A 120.0 . . ?
C47A C48A C43A 120.0 . . ?
C43A C48A H48A 120.0 . . ?
C48A C43A C42A 120.0(8) . . ?
C44A C43A C48A 120.0 . . ?
C44A C43A C42A 120.0(8) . . ?
C43A C44A H44A 120.0 . . ?
C43A C44A C45A 120.0 . . ?
C45A C44A H44A 120.0 . . ?
C44A C45A H45A 120.0 . . ?
C46A C45A C44A 120.0 . . ?
C46A C45A H45A 120.0 . . ?
K1A C46A H46A 90.7 . . ?
C47A C46A K1A 73.5(4) . . ?
C47A C46A H46A 120.0 . . ?
C45A C46A K1A 105.8(4) . . ?
C45A C46A C47A 120.0 . . ?
C45A C46A H46A 120.0 . . ?
O2B C24B C23B 111.1(10) . . ?
O2B C24B H24A 109.4 . . ?
O2B C24B H24B 109.4 . . ?
C23B C24B H24A 109.4 . . ?
C23B C24B H24B 109.4 . . ?
H24A C24B H24B 108.0 . . ?
C27A O3A K1A 112.5(8) . . ?
C27A O3A C26A 114.7(16) . . ?
C26A O3A K1A 116.6(15) . . ?
O4B C28B H28A 110.2 . . ?
O4B C28B H28B 110.2 . . ?
H28A C28B H28B 108.5 . . ?
C27B C28B O4B 107.6(14) . . ?
C27B C28B H28A 110.2 . . ?
C27B C28B H28B 110.2 . . ?
O6B C32B H32A 110.4 . . ?
O6B C32B H32B 110.4 . . ?
H32A C32B H32B 108.6 . . ?
C31B C32B O6B 106.7(17) . . ?
C31B C32B H32A 110.4 . . ?
C31B C32B H32B 110.4 . . ?
C32A O6A K1A 113.4(12) . . ?
C33A O6A K1A 113.4(8) . . ?
C33A O6A C32A 113.6(15) . . ?
C36A C35A H35A 109.5 . . ?
C36A C35A H35B 109.5 . . ?
C36A C35A H35C 109.5 . . ?
H35A C35A H35B 109.5 . . ?
H35A C35A H35C 109.5 . . ?
H35B C35A H35C 109.5 . . ?
O1B C34B H34A 110.2 . . ?
O1B C34B H34B 110.2 . . ?
O1B C34B C33B 107.3(11) . . ?
H34A C34B H34B 108.5 . . ?
C33B C34B H34A 110.2 . . ?
C33B C34B H34B 110.2 . . ?
O6B C33B C34B 109.5(11) . . ?
O6B C33B H33A 109.8 . . ?
O6B C33B H33B 109.8 . . ?
C34B C33B H33A 109.8 . . ?
C34B C33B H33B 109.8 . . ?
H33A C33B H33B 108.2 . . ?
C43A C42A H42A 109.5 . . ?
C43A C42A H42B 109.5 . . ?
C43A C42A H42C 109.5 . . ?
H42A C42A H42B 109.5 . . ?
H42A C42A H42C 109.5 . . ?
H42B C42A H42C 109.5 . . ?
H42D C42B H42E 109.5 . . ?
H42D C42B H42F 109.5 . . ?
H42E C42B H42F 109.5 . . ?
C43B C42B H42D 109.5 . . ?
C43B C42B H42E 109.5 . . ?
C43B C42B H42F 109.5 . . ?
C32A C31A O5A 112.2(15) . . ?
C32A C31A H31C 109.2 . . ?
C32A C31A H31D 109.2 . . ?
O5A C31A H31C 109.2 . . ?
O5A C31A H31D 109.2 . . ?
H31C C31A H31D 107.9 . . ?
O3B C26B H26A 111.7 . . ?
O3B C26B H26B 111.7 . . ?
C25B C26B O3B 100.2(16) . . ?
C25B C26B H26A 111.7 . . ?
C25B C26B H26B 111.7 . . ?
H26A C26B H26B 109.5 . . ?
C36B C35B H35D 109.5 . . ?
C36B C35B H35E 109.5 . . ?
C36B C35B H35F 109.5 . . ?
H35D C35B H35E 109.5 . . ?
H35D C35B H35F 109.5 . . ?
H35E C35B H35F 109.5 . . ?
C45B C46B H46B 120.0 . . ?
C45B C46B C47B 120.0 . . ?
C47B C46B H46B 120.0 . . ?
C46B C45B H45B 120.0 . . ?
C46B C45B C44B 120.0 . . ?
C44B C45B H45B 120.0 . . ?
C45B C44B H44B 120.0 . . ?
C43B C44B C45B 120.0 . . ?
C43B C44B H44B 120.0 . . ?
C44B C43B C42B 121.4(9) . . ?
C44B C43B C48B 120.0 . . ?
C48B C43B C42B 118.6(9) . . ?
C43B C48B H48B 120.0 . . ?
C47B C48B C43B 120.0 . . ?
C47B C48B H48B 120.0 . . ?
C46B C47B H47B 120.0 . . ?
C48B C47B C46B 120.0 . . ?
C48B C47B H47B 120.0 . . ?
O6A C33A H33C 108.9 . . ?
O6A C33A H33D 108.9 . . ?
O6A C33A C34A 113.2(12) . . ?
H33C C33A H33D 107.7 . . ?
C34A C33A H33C 108.9 . . ?
C34A C33A H33D 108.9 . . ?
O5A C30A H30C 109.2 . . ?
O5A C30A H30D 109.2 . . ?
H30C C30A H30D 107.9 . . ?
C29A C30A O5A 112(2) . . ?
C29A C30A H30C 109.2 . . ?
C29A C30A H30D 109.2 . . ?
O5B C31B H31A 108.1 . . ?
O5B C31B H31B 108.1 . . ?
C32B C31B O5B 117(2) . . ?
C32B C31B H31A 108.1 . . ?
C32B C31B H31B 108.1 . . ?
H31A C31B H31B 107.3 . . ?
O1A C34A H34C 110.5 . . ?
O1A C34A H34D 110.5 . . ?
C33A C34A O1A 106.0(13) . . ?
C33A C34A H34C 110.5 . . ?
C33A C34A H34D 110.5 . . ?
H34C C34A H34D 108.7 . . ?
C28A C27A H27C 109.4 . . ?
C28A C27A H27D 109.4 . . ?
O3A C27A C28A 111.1(14) . . ?
O3A C27A H27C 109.4 . . ?
O3A C27A H27D 109.4 . . ?
H27C C27A H27D 108.0 . . ?
O3A C26A H26C 111.5 . . ?
O3A C26A H26D 111.5 . . ?
H26C C26A H26D 109.3 . . ?
C25A C26A O3A 101(2) . . ?
C25A C26A H26C 111.5 . . ?
C25A C26A H26D 111.5 . . ?
O2A C25A H25C 106.4 . . ?
O2A C25A H25D 106.4 . . ?
C26A C25A O2A 123.8(18) . . ?
C26A C25A H25C 106.4 . . ?
C26A C25A H25D 106.4 . . ?
H25C C25A H25D 106.5 . . ?
O4A C29A H29C 109.0 . . ?
O4A C29A H29D 109.0 . . ?
C30A C29A O4A 113.0(18) . . ?
C30A C29A H29C 109.0 . . ?
C30A C29A H29D 109.0 . . ?
H29C C29A H29D 107.8 . . ?
O3B C27B H27A 109.0 . . ?
O3B C27B H27B 109.0 . . ?
C28B C27B O3B 112.7(17) . . ?
C28B C27B H27A 109.0 . . ?
C28B C27B H27B 109.0 . . ?
H27A C27B H27B 107.8 . . ?
C29B C30B O5B 108.9(19) . . ?
C29B C30B H30A 109.9 . . ?
C29B C30B H30B 109.9 . . ?
O5B C30B H30A 109.9 . . ?
O5B C30B H30B 109.9 . . ?
H30A C30B H30B 108.3 . . ?
O1A C23A H23C 109.5 . . ?
O1A C23A H23D 109.5 . . ?
H23C C23A H23D 108.1 . . ?
C24A C23A O1A 110.8(15) . . ?
C24A C23A H23C 109.5 . . ?
C24A C23A H23D 109.5 . . ?
O2A C24A H24C 109.5 . . ?
O2A C24A H24D 109.5 . . ?
C23A C24A O2A 110.8(15) . . ?
C23A C24A H24C 109.5 . . ?
C23A C24A H24D 109.5 . . ?
H24C C24A H24D 108.1 . . ?

loop_
_geom_bond_atom_site_label_1
_geom_bond_atom_site_label_2
_geom_bond_distance
_geom_bond_site_symmetry_2
_geom_bond_publ_flag
Ce1 As4 3.0417(7) . ?
Ce1 As2 3.0598(8) . ?
Ce1 C12 2.846(5) . ?
Ce1 C16 2.793(5) . ?
Ce1 C13 2.861(5) . ?
Ce1 C5 2.808(5) . ?
Ce1 C3 2.809(5) . ?
Ce1 C15 2.809(5) . ?
Ce1 C2 2.802(5) . ?
Ce1 C14 2.848(5) . ?
Ce1 C4 2.822(5) . ?
Ce1 C1 2.810(5) . ?
As7 As4 2.3722(8) . ?
As7 As5 2.4661(9) . ?
As7 As6 2.4490(10) . ?
As1 As4 2.4100(9) . ?
As1 As2 2.4220(8) . ?
As1 As3 2.4163(8) . ?
As2 As5 2.4019(9) . ?
As5 As6 2.4565(9) . ?
As5 K1B 3.650(3) . ?
As6 As3 2.4215(9) . ?
As3 As3 2.4468(13) 2_656 ?
Si3 C12 1.863(5) . ?
Si3 C17 1.865(6) . ?
Si3 C19 1.868(7) . ?
Si3 C18 1.862(7) . ?
Si4 C14 1.869(5) . ?
Si4 C22 1.872(7) . ?
Si4 C20 1.875(7) . ?
Si4 C21 1.859(7) . ?
Si2 C4 1.854(6) . ?
Si2 C10 1.871(7) . ?
Si2 C11 1.861(8) . ?
Si2 C9 1.881(8) . ?
Si1 C1 1.850(5) . ?
Si1 C7 1.863(7) . ?
Si1 C8 1.849(7) . ?
Si1 C6 1.866(8) . ?
K1B O3B 2.806(8) . ?
K1B O2B 2.833(10) . ?
K1B O6B 2.792(9) . ?
K1B O1B 2.712(11) . ?
K1B O4B 2.846(10) . ?
K1B O5B 2.772(9) . ?
K1A O4A 2.768(9) . ?
K1A O2A 2.724(8) . ?
K1A O5A 2.777(9) . ?
K1A O1A 2.734(11) . ?
K1A C47A 3.253(12) . ?
K1A C46A 3.361(12) . ?
K1A O3A 2.835(9) . ?
K1A O6A 2.748(9) . ?
C12 C16 1.418(7) . ?
C12 C13 1.421(7) . ?
C16 H16 0.9500 . ?
C16 C15 1.402(7) . ?
C13 H13 0.9500 . ?
C13 C14 1.417(7) . ?
C5 H5 0.9500 . ?
C5 C4 1.417(7) . ?
C5 C1 1.428(8) . ?
C3 H3 0.9500 . ?
C3 C2 1.400(7) . ?
C3 C4 1.409(7) . ?
C15 H15 0.9500 . ?
C15 C14 1.429(7) . ?
C2 H2 0.9500 . ?
C2 C1 1.425(7) . ?
C17 H17A 0.9800 . ?
C17 H17B 0.9800 . ?
C17 H17C 0.9800 . ?
C38A H38A 0.9500 . ?
C38A C39A 1.3900 . ?
C38A C37A 1.3900 . ?
C39A H39A 0.9500 . ?
C39A C40A 1.3900 . ?
C40A H40A 0.9500 . ?
C40A C41A 1.3900 . ?
C41A H41A 0.9500 . ?
C41A C36A 1.3900 . ?
C36A C37A 1.3900 . ?
C36A C35A 1.560(13) . ?
C37A H37A 0.9500 . ?
C22 H22A 0.9800 . ?
C22 H22B 0.9800 . ?
C22 H22C 0.9800 . ?
C10 H10A 0.9800 . ?
C10 H10B 0.9800 . ?
C10 H10C 0.9800 . ?
C7 H7A 0.9800 . ?
C7 H7B 0.9800 . ?
C7 H7C 0.9800 . ?
C8 H8A 0.9800 . ?
C8 H8B 0.9800 . ?
C8 H8C 0.9800 . ?
C20 H20A 0.9800 . ?
C20 H20B 0.9800 . ?
C20 H20C 0.9800 . ?
C40B H40B 0.9500 . ?
C40B C41B 1.3900 . ?
C40B C39B 1.3900 . ?
C41B H41B 0.9500 . ?
C41B C36B 1.3900 . ?
C36B C37B 1.3900 . ?
C36B C35B 1.36(2) . ?
C37B H37B 0.9500 . ?
C37B C38B 1.3900 . ?
C38B H38B 0.9500 . ?
C38B C39B 1.3900 . ?
C39B H39B 0.9500 . ?
C19 H19A 0.9800 . ?
C19 H19B 0.9800 . ?
C19 H19C 0.9800 . ?
C21 H21A 0.9800 . ?
C21 H21B 0.9800 . ?
C21 H21C 0.9800 . ?
O3B C26B 1.374(15) . ?
O3B C27B 1.444(17) . ?
C11 H11A 0.9800 . ?
C11 H11B 0.9800 . ?
C11 H11C 0.9800 . ?
C25B H25A 0.9900 . ?
C25B H25B 0.9900 . ?
C25B O2B 1.34(3) . ?
C25B C26B 1.34(3) . ?
O2B C24B 1.427(16) . ?
C32A H32C 0.9900 . ?
C32A H32D 0.9900 . ?
C32A O6A 1.51(3) . ?
C32A C31A 1.38(3) . ?
C28A H28C 0.9900 . ?
C28A H28D 0.9900 . ?
C28A O4A 1.48(2) . ?
C28A C27A 1.46(3) . ?
C9 H9A 0.9800 . ?
C9 H9B 0.9800 . ?
C9 H9C 0.9800 . ?
C18 H18A 0.9800 . ?
C18 H18B 0.9800 . ?
C18 H18C 0.9800 . ?
C29B H29A 0.9900 . ?
C29B H29B 0.9900 . ?
C29B O4B 1.44(3) . ?
C29B C30B 1.33(3) . ?
O6B C32B 1.388(15) . ?
O6B C33B 1.438(17) . ?
O1B C23B 1.428(16) . ?
O1B C34B 1.431(15) . ?
O4B C28B 1.436(17) . ?
O4A C29A 1.386(18) . ?
C6 H6A 0.9800 . ?
C6 H6B 0.9800 . ?
C6 H6C 0.9800 . ?
O5B C31B 1.43(3) . ?
O5B C30B 1.426(18) . ?
O2A C25A 1.39(2) . ?
O2A C24A 1.45(2) . ?
O5A C31A 1.438(16) . ?
O5A C30A 1.47(3) . ?
C23B H23A 0.9900 . ?
C23B H23B 0.9900 . ?
C23B C24B 1.49(2) . ?
O1A C34A 1.514(19) . ?
O1A C23A 1.442(18) . ?
C47A H47A 0.9500 . ?
C47A C48A 1.3900 . ?
C47A C46A 1.3900 . ?
C48A H48A 0.9500 . ?
C48A C43A 1.3900 . ?
C43A C44A 1.3900 . ?
C43A C42A 1.504(15) . ?
C44A H44A 0.9500 . ?
C44A C45A 1.3900 . ?
C45A H45A 0.9500 . ?
C45A C46A 1.3900 . ?
C46A H46A 0.9500 . ?
C24B H24A 0.9900 . ?
C24B H24B 0.9900 . ?
O3A C27A 1.415(18) . ?
O3A C26A 1.67(3) . ?
C28B H28A 0.9900 . ?
C28B H28B 0.9900 . ?
C28B C27B 1.41(3) . ?
C32B H32A 0.9900 . ?
C32B H32B 0.9900 . ?
C32B C31B 1.33(3) . ?
O6A C33A 1.404(18) . ?
C35A H35A 0.9800 . ?
C35A H35B 0.9800 . ?
C35A H35C 0.9800 . ?
C34B H34A 0.9900 . ?
C34B H34B 0.9900 . ?
C34B C33B 1.498(19) . ?
C33B H33A 0.9900 . ?
C33B H33B 0.9900 . ?
C42A H42A 0.9800 . ?
C42A H42B 0.9800 . ?
C42A H42C 0.9800 . ?
C42B H42D 0.9800 . ?
C42B H42E 0.9800 . ?
C42B H42F 0.9800 . ?
C42B C43B 1.534(15) . ?
C31A H31C 0.9900 . ?
C31A H31D 0.9900 . ?
C26B H26A 0.9900 . ?
C26B H26B 0.9900 . ?
C35B H35D 0.9800 . ?
C35B H35E 0.9800 . ?
C35B H35F 0.9800 . ?
C46B H46B 0.9500 . ?
C46B C45B 1.3900 . ?
C46B C47B 1.3900 . ?
C45B H45B 0.9500 . ?
C45B C44B 1.3900 . ?
C44B H44B 0.9500 . ?
C44B C43B 1.3900 . ?
C43B C48B 1.3900 . ?
C48B H48B 0.9500 . ?
C48B C47B 1.3900 . ?
C47B H47B 0.9500 . ?
C33A H33C 0.9900 . ?
C33A H33D 0.9900 . ?
C33A C34A 1.49(2) . ?
C30A H30C 0.9900 . ?
C30A H30D 0.9900 . ?
C30A C29A 1.34(3) . ?
C31B H31A 0.9900 . ?
C31B H31B 0.9900 . ?
C34A H34C 0.9900 . ?
C34A H34D 0.9900 . ?
C27A H27C 0.9900 . ?
C27A H27D 0.9900 . ?
C26A H26C 0.9900 . ?
C26A H26D 0.9900 . ?
C26A C25A 1.39(4) . ?
C25A H25C 0.9900 . ?
C25A H25D 0.9900 . ?
C29A H29C 0.9900 . ?
C29A H29D 0.9900 . ?
C27B H27A 0.9900 . ?
C27B H27B 0.9900 . ?
C30B H30A 0.9900 . ?
C30B H30B 0.9900 . ?
C23A H23C 0.9900 . ?
C23A H23D 0.9900 . ?
C23A C24A 1.44(3) . ?
C24A H24C 0.9900 . ?
C24A H24D 0.9900 . ?

loop_
_geom_torsion_atom_site_label_1
_geom_torsion_atom_site_label_2
_geom_torsion_atom_site_label_3
_geom_torsion_atom_site_label_4
_geom_torsion
_geom_torsion_site_symmetry_1
_geom_torsion_site_symmetry_2
_geom_torsion_site_symmetry_3
_geom_torsion_site_symmetry_4
_geom_torsion_publ_flag
Ce1 C12 C16 C15 -70.1(4) . . . . ?
Ce1 C12 C13 C14 67.3(4) . . . . ?
Ce1 C16 C15 C14 -70.3(4) . . . . ?
Ce1 C13 C14 Si4 -127.9(4) . . . . ?
Ce1 C13 C14 C15 68.4(3) . . . . ?
Ce1 C5 C4 Si2 -124.4(4) . . . . ?
Ce1 C5 C4 C3 69.2(3) . . . . ?
Ce1 C5 C1 Si1 124.5(5) . . . . ?
Ce1 C5 C1 C2 -69.6(3) . . . . ?
Ce1 C3 C2 C1 69.0(4) . . . . ?
Ce1 C3 C4 Si2 123.6(4) . . . . ?
Ce1 C3 C4 C5 -69.1(3) . . . . ?
Ce1 C15 C14 Si4 126.3(4) . . . . ?
Ce1 C15 C14 C13 -70.1(3) . . . . ?
Ce1 C2 C1 Si1 -123.2(4) . . . . ?
Ce1 C2 C1 C5 69.8(3) . . . . ?
Si3 C12 C16 Ce1 -126.7(4) . . . . ?
Si3 C12 C16 C15 163.2(4) . . . . ?
Si3 C12 C13 Ce1 128.5(4) . . . . ?
Si3 C12 C13 C14 -164.2(4) . . . . ?
K1B O3B C26B C25B 42.4(16) . . . . ?
K1B O3B C27B C28B -32.6(17) . . . . ?
K1B O2B C24B C23B -54.4(11) . . . . ?
K1B O6B C32B C31B -56.2(16) . . . . ?
K1B O6B C33B C34B 58.3(11) . . . . ?
K1B O1B C23B C24B -42.4(13) . . . . ?
K1B O1B C34B C33B 42.2(13) . . . . ?
K1B O4B C28B C27B -62.5(12) . . . . ?
K1B O5B C31B C32B -35(2) . . . . ?
K1B O5B C30B C29B 44.2(18) . . . . ?
K1A O4A C29A C30A 48.0(18) . . . . ?
K1A O2A C25A C26A -40(2) . . . . ?
K1A O2A C24A C23A 40.0(16) . . . . ?
K1A O5A C31A C32A -48.3(19) . . . . ?
K1A O5A C30A C29A 42(2) . . . . ?
K1A O1A C34A C33A -49.1(14) . . . . ?
K1A O1A C23A C24A 50.4(17) . . . . ?
K1A C47A C48A C43A -87.7(4) . . . . ?
K1A C47A C46A C45A 99.0(4) . . . . ?
K1A O3A C27A C28A -48.3(14) . . . . ?
K1A O3A C26A C25A -37(2) . . . . ?
K1A O6A C33A C34A -46.6(17) . . . . ?
C12 C16 C15 Ce1 71.0(4) . . . . ?
C12 C16 C15 C14 0.7(6) . . . . ?
C12 C13 C14 Ce1 -67.3(4) . . . . ?
C12 C13 C14 Si4 164.8(4) . . . . ?
C12 C13 C14 C15 1.2(6) . . . . ?
C16 C12 C13 Ce1 -68.1(3) . . . . ?
C16 C12 C13 C14 -0.7(6) . . . . ?
C16 C15 C14 Ce1 68.9(4) . . . . ?
C16 C15 C14 Si4 -164.7(4) . . . . ?
C16 C15 C14 C13 -1.1(6) . . . . ?
C13 C12 C16 Ce1 70.1(3) . . . . ?
C13 C12 C16 C15 0.0(6) . . . . ?
C3 C2 C1 Ce1 -69.1(4) . . . . ?
C3 C2 C1 Si1 167.7(4) . . . . ?
C3 C2 C1 C5 0.6(6) . . . . ?
C2 C3 C4 Ce1 68.5(4) . . . . ?
C2 C3 C4 Si2 -168.0(4) . . . . ?
C2 C3 C4 C5 -0.7(6) . . . . ?
C4 C5 C1 Ce1 68.5(4) . . . . ?
C4 C5 C1 Si1 -167.0(4) . . . . ?
C4 C5 C1 C2 -1.1(6) . . . . ?
C4 C3 C2 Ce1 -69.0(4) . . . . ?
C4 C3 C2 C1 0.0(6) . . . . ?
C1 C5 C4 Ce1 -68.1(4) . . . . ?
C1 C5 C4 Si2 167.5(4) . . . . ?
C1 C5 C4 C3 1.1(6) . . . . ?
C17 Si3 C12 Ce1 3.7(4) . . . . ?
C17 Si3 C12 C16 102.1(5) . . . . ?
C17 Si3 C12 C13 -98.0(5) . . . . ?
C38A C39A C40A C41A 0.0 . . . . ?
C39A C38A C37A C36A 0.0 . . . . ?
C39A C40A C41A C36A 0.0 . . . . ?
C40A C41A C36A C37A 0.0 . . . . ?
C40A C41A C36A C35A -179.9(9) . . . . ?
C41A C36A C37A C38A 0.0 . . . . ?
C37A C38A C39A C40A 0.0 . . . . ?
C22 Si4 C14 Ce1 128.9(4) . . . . ?
C22 Si4 C14 C13 -129.5(5) . . . . ?
C22 Si4 C14 C15 31.0(5) . . . . ?
C10 Si2 C4 Ce1 73.8(4) . . . . ?
C10 Si2 C4 C5 173.8(5) . . . . ?
C10 Si2 C4 C3 -22.0(6) . . . . ?
C7 Si1 C1 Ce1 57.7(4) . . . . ?
C7 Si1 C1 C5 -43.4(6) . . . . ?
C7 Si1 C1 C2 153.0(5) . . . . ?
C8 Si1 C1 Ce1 -65.0(4) . . . . ?
C8 Si1 C1 C5 -166.0(5) . . . . ?
C8 Si1 C1 C2 30.4(5) . . . . ?
C20 Si4 C14 Ce1 9.1(5) . . . . ?
C20 Si4 C14 C13 110.7(5) . . . . ?
C20 Si4 C14 C15 -88.9(5) . . . . ?
C40B C41B C36B C37B 0.0 . . . . ?
C40B C41B C36B C35B 176.1(15) . . . . ?
C41B C40B C39B C38B 0.0 . . . . ?
C41B C36B C37B C38B 0.0 . . . . ?
C36B C37B C38B C39B 0.0 . . . . ?
C37B C38B C39B C40B 0.0 . . . . ?
C39B C40B C41B C36B 0.0 . . . . ?
C19 Si3 C12 Ce1 126.0(3) . . . . ?
C19 Si3 C12 C16 -135.7(5) . . . . ?
C19 Si3 C12 C13 24.3(5) . . . . ?
C21 Si4 C14 Ce1 -112.0(4) . . . . ?
C21 Si4 C14 C13 -10.4(5) . . . . ?
C21 Si4 C14 C15 150.0(5) . . . . ?
C11 Si2 C4 Ce1 -49.2(4) . . . . ?
C11 Si2 C4 C5 50.7(6) . . . . ?
C11 Si2 C4 C3 -145.1(5) . . . . ?
C25B O2B C24B C23B -175.2(16) . . . . ?
O2B C25B C26B O3B -75(2) . . . . ?
C32A O6A C33A C34A 84.7(18) . . . . ?
C28A O4A C29A C30A -178.5(18) . . . . ?
C9 Si2 C4 Ce1 -167.7(4) . . . . ?
C9 Si2 C4 C5 -67.7(6) . . . . ?
C9 Si2 C4 C3 96.5(5) . . . . ?
C18 Si3 C12 Ce1 -118.3(4) . . . . ?
C18 Si3 C12 C16 -20.0(6) . . . . ?
C18 Si3 C12 C13 140.0(5) . . . . ?
C29B O4B C28B C27B 171.4(18) . . . . ?
O6B C32B C31B O5B 62(2) . . . . ?
O1B C23B C24B O2B 65.5(14) . . . . ?
O1B C34B C33B O6B -69.1(14) . . . . ?
O4B C29B C30B O5B -62(3) . . . . ?
O4B C28B C27B O3B 65.0(17) . . . . ?
O4A C28A C27A O3A 66.1(18) . . . . ?
C6 Si1 C1 Ce1 177.2(4) . . . . ?
C6 Si1 C1 C5 76.2(6) . . . . ?
C6 Si1 C1 C2 -87.4(6) . . . . ?
O5A C30A C29A O4A -60(2) . . . . ?
C23B O1B C34B C33B -177.5(11) . . . . ?
O1A C23A C24A O2A -60.5(19) . . . . ?
C47A C48A C43A C44A 0.0 . . . . ?
C47A C48A C43A C42A 179.3(12) . . . . ?
C48A C47A C46A K1A -99.0(4) . . . . ?
C48A C47A C46A C45A 0.0 . . . . ?
C48A C43A C44A C45A 0.0 . . . . ?
C43A C44A C45A C46A 0.0 . . . . ?
C44A C45A C46A K1A 79.8(4) . . . . ?
C44A C45A C46A C47A 0.0 . . . . ?
C46A C47A C48A C43A 0.0 . . . . ?
O3A C26A C25A O2A 50(3) . . . . ?
C32B O6B C33B C34B -175.8(11) . . . . ?
O6A C32A C31A O5A 66(2) . . . . ?
O6A C33A C34A O1A 64.6(18) . . . . ?
C35A C36A C37A C38A 179.9(9) . . . . ?
C34B O1B C23B C24B 178.4(11) . . . . ?
C33B O6B C32B C31B -178.7(15) . . . . ?
C42A C43A C44A C45A -179.3(12) . . . . ?
C42B C43B C48B C47B 179.8(9) . . . . ?
C31A C32A O6A K1A -50.3(17) . . . . ?
C31A C32A O6A C33A 178.4(14) . . . . ?
C31A O5A C30A C29A 175.9(17) . . . . ?
C26B O3B C27B C28B -176.5(13) . . . . ?
C26B C25B O2B K1B 62(2) . . . . ?
C26B C25B O2B C24B -174.4(17) . . . . ?
C35B C36B C37B C38B -176.2(14) . . . . ?
C46B C45B C44B C43B 0.0 . . . . ?
C45B C46B C47B C48B 0.0 . . . . ?
C45B C44B C43B C42B -179.8(10) . . . . ?
C45B C44B C43B C48B 0.0 . . . . ?
C44B C43B C48B C47B 0.0 . . . . ?
C43B C48B C47B C46B 0.0 . . . . ?
C47B C46B C45B C44B 0.0 . . . . ?
C30A O5A C31A C32A 177.3(19) . . . . ?
C31B O5B C30B C29B -171.2(19) . . . . ?
C34A O1A C23A C24A 178.9(14) . . . . ?
C27A C28A O4A K1A -49.0(18) . . . . ?
C27A C28A O4A C29A 176.8(13) . . . . ?
C27A O3A C26A C25A -172.0(15) . . . . ?
C26A O3A C27A C28A 88.0(19) . . . . ?
C25A O2A C24A C23A -174.4(14) . . . . ?
C27B O3B C26B C25B -174.5(17) . . . . ?
C30B C29B O4B K1B 48(3) . . . . ?
C30B C29B O4B C28B 173.4(19) . . . . ?
C30B O5B C31B C32B 178.7(16) . . . . ?
C23A O1A C34A C33A -177.6(13) . . . . ?
C24A O2A C25A C26A 176(2) . . . . ?
